data_7061209
loop_
_publ_author_name
'Lin, Rong-Yan'
'Shi, Yan-Ru'
'Hou, Yu-Hui'
'Xia, Wen-Sheng'
'Weng, Wei-Zheng'
'Zhou, Zhao-Hui'

_publ_section_title
;
 Highly water-soluble dimeric and trimeric lanthanide carbonates with
 ethylenediaminetetraacetates as precursors of catalysts for the oxidative
 coupling reaction of methane
;
_journal_issue 8
_journal_name_full 'New Journal of Chemistry'
_journal_page_first 3707
_journal_page_last 3715
_journal_paper_doi 10.1039/D1NJ05608E
_journal_volume 46
_journal_year 2022
_chemical_formula_moiety 'C31 H51.5 Ce3 K5 N6 O39, H2 O, 2.25[H2O], 0.5[H2O], 0.75[H2O]'
_chemical_formula_sum 'C31 H60.5 Ce3 K5 N6 O43.5'
_chemical_formula_weight 1829.21
_space_group_crystal_system monoclinic
_space_group_IT_number 14
_space_group_name_Hall '-P 2yn'
_space_group_name_H-M_alt 'P 1 21/n 1'
_atom_sites_solution_hydrogens mixed
_atom_sites_solution_primary dual
_audit_creation_date 2021-10-12
_audit_creation_method
;
Olex2 1.3
(compiled 2020.06.28 svn.raecde09e for OlexSys, GUI svn.r6132)
;
_audit_update_record
;
2021-10-13 deposited with the CCDC.	2022-01-18 downloaded from the CCDC.
;
_cell_angle_alpha 90
_cell_angle_beta 104.641(4)
_cell_angle_gamma 90
_cell_formula_units_Z 4
_cell_length_a 18.3813(7)
_cell_length_b 15.2765(6)
_cell_length_c 23.6607(9)
_cell_measurement_reflns_used 4150
_cell_measurement_temperature 173(1)
_cell_measurement_theta_max 27.2940
_cell_measurement_theta_min 3.4210
_cell_volume 6428.2(4)
_computing_cell_refinement
;
CrysAlisPro, Agilent Technologies,
Version 1.171.36.24 (release 03-12-2012 CrysAlis171 .NET)
(compiled Dec  3 2012,18:21:49)
;
_computing_data_collection
;
CrysAlisPro, Agilent Technologies,
Version 1.171.36.24 (release 03-12-2012 CrysAlis171 .NET)
(compiled Dec  3 2012,18:21:49)
;
_computing_data_reduction
;
CrysAlisPro, Agilent Technologies,
Version 1.171.36.24 (release 03-12-2012 CrysAlis171 .NET)
(compiled Dec  3 2012,18:21:49)
;
_computing_molecular_graphics 'Olex2 1.3 (Dolomanov et al., 2009)'
_computing_publication_material 'Olex2 1.3 (Dolomanov et al., 2009)'
_computing_structure_refinement 'SHELXL 2018/3 (Sheldrick, 2015)'
_computing_structure_solution 'SHELXT  (Sheldrick, 2015)'
_diffrn_ambient_temperature 173(1)
_diffrn_detector_area_resol_mean 16.1903
_diffrn_measured_fraction_theta_full 0.998
_diffrn_measured_fraction_theta_max 0.858
_diffrn_measurement_details
;
#__ type_ start__ end____ width___ exp.time_
  1 omega  -56.00   27.20   0.8000   20.0000
omega____ theta____ kappa____ phi______ frames
    -      -20.1058   82.0000   14.0000 104

#__ type_ start__ end____ width___ exp.time_
  2 omega  -18.00    9.20   0.8000   20.0000
omega____ theta____ kappa____ phi______ frames
    -      -20.1058   57.0000  120.0000 34

#__ type_ start__ end____ width___ exp.time_
  3 omega  -89.00  -34.60   0.8000   20.0000
omega____ theta____ kappa____ phi______ frames
    -      -20.1058  -57.0000 -150.0000 68

#__ type_ start__ end____ width___ exp.time_
  4 omega   13.00   88.20   0.8000   20.0000
omega____ theta____ kappa____ phi______ frames
    -       21.4339   57.0000 -180.0000 94

#__ type_ start__ end____ width___ exp.time_
  5 omega  -11.00   31.40   0.8000   20.0000
omega____ theta____ kappa____ phi______ frames
    -       21.4339   82.0000  106.0000 53

#__ type_ start__ end____ width___ exp.time_
  6 omega   53.00   90.60   0.8000   20.0000
omega____ theta____ kappa____ phi______ frames
    -       21.4339 -178.0000   60.0000 47
;
_diffrn_measurement_device_type 'Xcalibur, Sapphire3, Gemini ultra'
_diffrn_measurement_method '\w scans'
_diffrn_orient_matrix_UB_11 0.0080700000
_diffrn_orient_matrix_UB_12 -0.0279647000
_diffrn_orient_matrix_UB_13 0.0247380000
_diffrn_orient_matrix_UB_21 -0.0191923000
_diffrn_orient_matrix_UB_22 0.0290159000
_diffrn_orient_matrix_UB_23 0.0146449000
_diffrn_orient_matrix_UB_31 -0.0340009000
_diffrn_orient_matrix_UB_32 -0.0230707000
_diffrn_orient_matrix_UB_33 -0.0115794000
_diffrn_radiation_monochromator graphite
_diffrn_radiation_type 'Mo K\a'
_diffrn_radiation_wavelength 0.71073
_diffrn_reflns_av_R_equivalents 0.0612
_diffrn_reflns_av_unetI/netI 0.0854
_diffrn_reflns_Laue_measured_fraction_full 0.998
_diffrn_reflns_Laue_measured_fraction_max 0.858
_diffrn_reflns_limit_h_max 23
_diffrn_reflns_limit_h_min -23
_diffrn_reflns_limit_k_max 15
_diffrn_reflns_limit_k_min -20
_diffrn_reflns_limit_l_max 30
_diffrn_reflns_limit_l_min -24
_diffrn_reflns_number 36008
_diffrn_reflns_point_group_measured_fraction_full 0.998
_diffrn_reflns_point_group_measured_fraction_max 0.858
_diffrn_reflns_theta_full 25.242
_diffrn_reflns_theta_max 29.174
_diffrn_reflns_theta_min 2.945
_diffrn_source 'Enhance (Mo) X-ray Source'
_exptl_absorpt_coefficient_mu 2.519
_exptl_absorpt_correction_T_max 1.00000
_exptl_absorpt_correction_T_min 0.84194
_exptl_absorpt_correction_type multi-scan
_exptl_absorpt_process_details
;
CrysAlisPro, Agilent Technologies,
Version 1.171.36.24 (release 03-12-2012 CrysAlis171 .NET)
(compiled Dec  3 2012,18:21:49)
Empirical absorption correction using spherical harmonics,
 implemented in SCALE3 ABSPACK scaling algorithm.
;
_exptl_crystal_colour 'clear light colourless'
_exptl_crystal_colour_lustre clear
_exptl_crystal_colour_modifier light
_exptl_crystal_colour_primary colourless
_exptl_crystal_density_diffrn 1.890
_exptl_crystal_description block
_exptl_crystal_F_000 3622
_exptl_crystal_size_max 0.2
_exptl_crystal_size_mid 0.2
_exptl_crystal_size_min 0.1
_refine_diff_density_max 1.369
_refine_diff_density_min -1.289
_refine_diff_density_rms 0.171
_refine_ls_extinction_method none
_refine_ls_goodness_of_fit_ref 1.111
_refine_ls_hydrogen_treatment mixed
_refine_ls_matrix_type full
_refine_ls_number_parameters 809
_refine_ls_number_reflns 14908
_refine_ls_number_restraints 529
_refine_ls_restrained_S_all 1.112
_refine_ls_R_factor_all 0.0831
_refine_ls_R_factor_gt 0.0614
_refine_ls_shift/su_max 0.001
_refine_ls_shift/su_mean 0.000
_refine_ls_structure_factor_coef Fsqd
_refine_ls_weighting_details 'w=1/[\s^2^(Fo^2^)+(0.0199P)^2^+22.0285P] where P=(Fo^2^+2Fc^2^)/3'
_refine_ls_weighting_scheme calc
_refine_ls_wR_factor_gt 0.1091
_refine_ls_wR_factor_ref 0.1169
_reflns_Friedel_coverage 0.000
_reflns_number_gt 11784
_reflns_number_total 14908
_reflns_threshold_expression 'I > 2\s(I)'
_cod_data_source_file d1nj05608e2.cif
_cod_data_source_block exp_2399
_cod_depositor_comments 'Adding full bibliography for 7061206--7061210.cif.'
_cod_original_formula_sum 'C31 H60.50 Ce3 K5 N6 O43.50'
_cod_database_code 7061209
_shelx_shelxl_version_number 2018/3
_shelx_space_group_comment
;
The symmetry employed for this shelxl refinement is uniquely defined
by the following loop, which should always be used as a source of
symmetry information in preference to the above space-group names.
They are only intended as comments.
;
_shelx_estimated_absorpt_t_max 0.787
_shelx_estimated_absorpt_t_min 0.633
_reflns_odcompleteness_completeness 99.75
_reflns_odcompleteness_iscentric 1
_reflns_odcompleteness_theta 26.32
_olex2_refinement_description
;
1. Fixed Uiso
 At 1.2 times of:
  All C(H) groups, {H7WA,H7WB} of O7W, H1A of O1A, All C(H,H) groups
 At 1.5 times of:
  {H31C,H31D} of O31, {H1WA,H1WB} of O1W, {H6WA,H6WB} of O6W, {H9WA,H9WB} of
  O9W, {H3WA,H3WB} of O3W, H5W of O5W, {H28A,H28B} of O28, {H29A,H29B} of O29
2. Restrained distances
 O5W-H5W
 0.85 with sigma of 0.01
 H7WB-O30_$1
 1.9 with sigma of 0.02
 H7WB-O7W
 0.85 with sigma of 0.02
 O7W-H7WA
 0.85 with sigma of 0.02
 H7WA-O11
 1.9 with sigma of 0.02
 O15-H1WB
 1.9 with sigma of 0.02
 O1A-H1A
 0.85 with sigma of 0.02
 H1A-O27
 1.9 with sigma of 0.02
 K3-H5W
 3.614355 with sigma of 0.02
 O4W-H5W
 1.902699 with sigma of 0.02
 K5-H31C \\sim K5-H31D
 with sigma of 0.02
 Ce3-H29A \\sim Ce3-H29B
 with sigma of 0.02
 K3-H6WA \\sim K3-H6WB
 with sigma of 0.02
3. Uiso/Uaniso restraints and constraints
O22 \\sim O20 \\sim O14 \\sim O1 \\sim O23 \\sim O21 \\sim O2 \\sim O18 \\sim
O3 \\sim O12 \\sim O16 \\sim O4 \\sim O6 \\sim O26 \\sim O10 \\sim O8 \\sim O11
\\sim O24 \\sim O5 \\sim O30 \\sim O15 \\sim O7 \\sim O28 \\sim O13 \\sim O27
\\sim O29 \\sim O17 \\sim O19 \\sim O9 \\sim O25 \\sim O31 \\sim O2W \\sim O1W
\\sim O8W \\sim O6W \\sim O9W \\sim O3W \\sim O5W \\sim O7W \\sim O4W \\sim
O10W \\sim O1A: within 3.8A with sigma of 0.01 and sigma for terminal atoms of
0.02 within 3.8A
4. Others
 Fixed Sof: K6(0.5) O7W(0.75) H7WA(0.75) H7WB(0.75) O4W(0.25) O10W(0.5) O1A(0.5)
5.a Riding coordinates:
 O1W(H1WA,H1WB), O7W(H7WA,H7WB), O1A(H1A)
5.b Free rotating group:
 O29(H29A,H29B), O31(H31C,H31D), O6W(H6WA,H6WB)
5.c Rotating group:
 O28(H28A,H28B), O9W(H9WA,H9WB), O3W(H3WA,H3WB)
5.d Ternary CH refined with riding coordinates:
 C10(H10A)
5.e Secondary CH2 refined with riding coordinates:
 C4(H4A,H4B), C7(H7A,H7B), C8(H8A,H8B), C11(H11A,H11B), C13(H13A,H13B),
 C14(H14A,H14B), C16(H16A,H16B), C19(H19A,H19B), C21(H21A,H21B), C22(H22A,H22B),
  C23(H23A,H23B), C25(H25A,H25B), C26(H26A,H26B), C28(H28C,H28D), C29(H29C,
 H29D), C30(H30A,H30B), C31(H31A,H31B)
;
_smtbx_masks_void_probe_radius 1.2
_smtbx_masks_void_truncation_radius 1.2
_olex2_submission_special_instructions 'No special instructions were received'

loop_
_space_group_symop_operation_xyz
'x, y, z'
'-x+1/2, y+1/2, -z+1/2'
'-x, -y, -z'
'x-1/2, -y-1/2, z-1/2'

loop_
_atom_site_label
_atom_site_type_symbol
_atom_site_fract_x
_atom_site_fract_y
_atom_site_fract_z
_atom_site_U_iso_or_equiv
_atom_site_adp_type
_atom_site_occupancy
_atom_site_site_symmetry_order
_atom_site_calc_flag
_atom_site_refinement_flags_posn
_atom_site_refinement_flags_adp
_atom_site_refinement_flags_occupancy
_atom_site_disorder_assembly
_atom_site_disorder_group
Ce2 Ce 0.25244(2) 0.91418(2) 0.58185(2) 0.01219(9) Uani 1 1 d . . . . .
Ce3 Ce 0.48852(2) 0.74158(2) 0.60766(2) 0.01260(9) Uani 1 1 d D . . . .
Ce1 Ce 0.24285(2) 0.57497(2) 0.57250(2) 0.01238(9) Uani 1 1 d . . . . .
O22 O 0.3868(2) 0.8396(3) 0.63047(19) 0.0166(9) Uani 1 1 d . U . . .
O20 O 0.3797(2) 0.6475(3) 0.62366(18) 0.0177(9) Uani 1 1 d . U . . .
O14 O 0.1470(2) 0.8697(3) 0.62982(18) 0.0166(9) Uani 1 1 d . U . . .
O1 O 0.2295(2) 0.7460(3) 0.56457(18) 0.0175(8) Uani 1 1 d . U . . .
O23 O 0.3088(2) 0.8520(3) 0.68846(18) 0.0187(9) Uani 1 1 d . U . . .
O21 O 0.3022(2) 0.6217(3) 0.68050(19) 0.0190(9) Uani 1 1 d . U . . .
O2 O 0.2720(2) 0.6748(3) 0.49721(19) 0.0199(9) Uani 1 1 d . U . . .
O18 O 0.3465(2) 0.9793(3) 0.53325(19) 0.0179(9) Uani 1 1 d . U . . .
O3 O 0.2721(3) 0.8218(3) 0.4998(2) 0.0230(10) Uani 1 1 d . U . . .
O12 O 0.1276(2) 0.9088(3) 0.50857(19) 0.0219(10) Uani 1 1 d . U . . .
O16 O 0.3265(2) 1.0313(3) 0.64591(19) 0.0193(10) Uani 1 1 d . U . . .
O4 O 0.1391(2) 0.6247(3) 0.61826(19) 0.0198(10) Uani 1 1 d . U . . .
N1 N 0.4767(3) 0.7325(3) 0.7208(2) 0.0118(11) Uani 1 1 d . . . . .
O6 O 0.1230(2) 0.5972(3) 0.49493(19) 0.0206(10) Uani 1 1 d . U . . .
O26 O 0.5303(2) 0.5898(3) 0.60863(19) 0.0198(10) Uani 1 1 d . U . . .
O10 O 0.3377(2) 0.5069(3) 0.5252(2) 0.0218(10) Uani 1 1 d . U . . .
O8 O 0.3032(2) 0.4441(3) 0.6307(2) 0.0223(10) Uani 1 1 d . U . . .
O11 O 0.3894(3) 0.3844(3) 0.5022(2) 0.0300(12) Uani 1 1 d D U . . .
O24 O 0.5632(2) 0.8624(3) 0.6623(2) 0.0237(11) Uani 1 1 d . U . . .
O5 O 0.0244(3) 0.6139(3) 0.6321(2) 0.0276(11) Uani 1 1 d . U . . .
O30 O 0.4243(3) 0.6764(3) 0.50780(19) 0.0272(11) Uani 1 1 d . U . . .
O15 O 0.0397(3) 0.8944(3) 0.6550(2) 0.0296(12) Uani 1 1 d D U . . .
O7 O 0.0887(3) 0.6103(3) 0.3978(2) 0.0289(12) Uani 1 1 d . U . . .
N2 N 0.1747(3) 1.0439(4) 0.6223(2) 0.0156(11) Uani 1 1 d . . . . .
O28 O 0.5925(2) 0.7573(3) 0.5571(2) 0.0227(10) Uani 1 1 d . U . . .
H28A H 0.589839 0.715824 0.532674 0.034 Uiso 1 1 d R U . . .
H28B H 0.585226 0.803464 0.536241 0.034 Uiso 1 1 d R U . . .
N3 N 0.6204(3) 0.6963(4) 0.6847(2) 0.0191(12) Uani 1 1 d . . . . .
N4 N 0.2097(3) 1.0560(4) 0.5076(2) 0.0166(12) Uani 1 1 d . . . . .
O13 O 0.0812(3) 0.9079(4) 0.4118(2) 0.0336(13) Uani 1 1 d . U . . .
O27 O 0.6159(3) 0.4837(3) 0.6180(2) 0.0320(12) Uani 1 1 d D U . . .
O29 O 0.4638(3) 0.8736(4) 0.5409(2) 0.0308(12) Uani 1 1 d G U . . .
H29A H 0.423109 0.902463 0.535527 0.046 Uiso 1 1 d DG U . . .
H29B H 0.473263 0.872517 0.507580 0.046 Uiso 1 1 d DG U . . .
N5 N 0.1958(3) 0.4450(4) 0.4926(2) 0.0175(12) Uani 1 1 d . . . . .
N6 N 0.1518(3) 0.4493(4) 0.6044(2) 0.0184(12) Uani 1 1 d . . . . .
C1 C 0.2581(3) 0.7486(5) 0.5196(3) 0.0177(14) Uani 1 1 d . . . . .
C2 C 0.3728(3) 0.8355(4) 0.6810(3) 0.0143(13) Uani 1 1 d . . . . .
O17 O 0.3430(3) 1.1015(4) 0.7301(2) 0.0392(14) Uani 1 1 d . U . . .
C3 C 0.3654(4) 0.6411(4) 0.6735(3) 0.0162(14) Uani 1 1 d . . . . .
C4 C 0.4369(3) 0.8112(5) 0.7327(3) 0.0167(14) Uani 1 1 d . . . . .
H4A H 0.472028 0.859657 0.741821 0.020 Uiso 1 1 calc R U . . .
H4B H 0.417245 0.800779 0.766523 0.020 Uiso 1 1 calc R U . . .
O19 O 0.3951(3) 1.0808(4) 0.4870(3) 0.0446(15) Uani 1 1 d . U . . .
O9 O 0.3077(3) 0.3487(4) 0.7030(3) 0.0487(16) Uani 1 1 d . U . . .
C5 C 0.0965(4) 0.9192(5) 0.6370(3) 0.0184(14) Uani 1 1 d . . . . .
C6 C 0.3345(4) 0.4299(5) 0.5068(3) 0.0184(14) Uani 1 1 d . . . . .
C7 C 0.1312(3) 0.3956(5) 0.5027(3) 0.0219(15) Uani 1 1 d . . . . .
H7A H 0.123924 0.342906 0.479062 0.026 Uiso 1 1 calc R U . . .
H7B H 0.086048 0.430919 0.490514 0.026 Uiso 1 1 calc R U . . .
C8 C 0.6552(4) 0.6231(5) 0.6603(3) 0.0212(15) Uani 1 1 d . . . . .
H8A H 0.690019 0.592625 0.691764 0.025 Uiso 1 1 calc R U . . .
H8B H 0.683592 0.646227 0.634147 0.025 Uiso 1 1 calc R U . . .
C9 C 0.3030(4) 1.0646(5) 0.6867(3) 0.0203(15) Uani 1 1 d . . . . .
C10 C 0.1428(4) 0.3707(5) 0.5667(3) 0.0217(15) Uani 1 1 d . . . . .
H10A H 0.189057 0.335974 0.578407 0.026 Uiso 1 1 calc R U . . .
C11 C 0.0988(3) 1.0154(4) 0.6227(3) 0.0176(14) Uani 1 1 d . . . . .
H11A H 0.065025 1.026506 0.584653 0.021 Uiso 1 1 calc R U . . .
H11B H 0.081316 1.049299 0.651334 0.021 Uiso 1 1 calc R U . . .
C12 C 0.1235(4) 0.9374(4) 0.4574(3) 0.0202(15) Uani 1 1 d . . . . .
C13 C 0.2751(4) 1.1085(4) 0.5036(3) 0.0190(14) Uani 1 1 d . . . . .
H13A H 0.285965 1.151231 0.534984 0.023 Uiso 1 1 calc R U . . .
H13B H 0.263657 1.140027 0.466828 0.023 Uiso 1 1 calc R U . . .
C14 C 0.4311(4) 0.6557(5) 0.7271(3) 0.0210(15) Uani 1 1 d . . . . .
H14A H 0.411618 0.663368 0.761256 0.025 Uiso 1 1 calc R U . . .
H14B H 0.462930 0.604100 0.733387 0.025 Uiso 1 1 calc R U . . .
C15 C 0.1239(3) 0.5733(5) 0.4433(3) 0.0181(14) Uani 1 1 d . . . . .
C16 C 0.1768(4) 1.0115(5) 0.4515(3) 0.0231(16) Uani 1 1 d . . . . .
H16A H 0.217019 0.988026 0.436253 0.028 Uiso 1 1 calc R U . . .
H16B H 0.149548 1.054060 0.423619 0.028 Uiso 1 1 calc R U . . .
C17 C 0.0812(3) 0.5816(4) 0.6204(3) 0.0150(13) Uani 1 1 d . . . . .
C18 C 0.3446(4) 1.0506(5) 0.5078(3) 0.0222(15) Uani 1 1 d . . . . .
C19 C 0.1723(4) 0.4940(5) 0.4372(3) 0.0228(15) Uani 1 1 d . . . . .
H19A H 0.143941 0.455604 0.406911 0.027 Uiso 1 1 calc R U . . .
H19B H 0.216561 0.513589 0.425522 0.027 Uiso 1 1 calc R U . . .
O25 O 0.6683(3) 0.9227(4) 0.7163(4) 0.077(2) Uani 1 1 d . U . . .
C20 C 0.6319(4) 0.8594(5) 0.6921(4) 0.036(2) Uani 1 1 d . . . . .
C21 C 0.6026(3) 0.6646(5) 0.7395(3) 0.0196(15) Uani 1 1 d . . . . .
H21A H 0.649159 0.657156 0.769401 0.024 Uiso 1 1 calc R U . . .
H21B H 0.578518 0.607740 0.732130 0.024 Uiso 1 1 calc R U . . .
C22 C 0.2574(4) 0.3859(5) 0.4908(3) 0.0219(15) Uani 1 1 d . . . . .
H22A H 0.248726 0.361537 0.451848 0.026 Uiso 1 1 calc R U . . .
H22B H 0.257529 0.337826 0.517649 0.026 Uiso 1 1 calc R U . . .
C23 C 0.1719(4) 1.1274(4) 0.5899(3) 0.0210(15) Uani 1 1 d . . . . .
H23A H 0.220237 1.156587 0.601935 0.025 Uiso 1 1 calc R U . . .
H23B H 0.134308 1.165536 0.599161 0.025 Uiso 1 1 calc R U . . .
C24 C 0.2741(4) 0.4030(5) 0.6665(3) 0.0251(16) Uani 1 1 d . . . . .
C25 C 0.0783(3) 0.4857(5) 0.6039(3) 0.0207(15) Uani 1 1 d . . . . .
H25A H 0.057126 0.452870 0.631049 0.025 Uiso 1 1 calc R U . . .
H25B H 0.045132 0.478538 0.565212 0.025 Uiso 1 1 calc R U . . .
C26 C 0.6717(4) 0.7731(5) 0.6971(3) 0.0240(16) Uani 1 1 d . . . . .
H26A H 0.703612 0.772489 0.670111 0.029 Uiso 1 1 calc R U . . .
H26B H 0.703868 0.767430 0.736263 0.029 Uiso 1 1 calc R U . . .
C27 C 0.5967(4) 0.5590(5) 0.6271(3) 0.0197(14) Uani 1 1 d . . . . .
C28 C 0.1527(4) 1.1111(4) 0.5243(3) 0.0206(15) Uani 1 1 d . . . . .
H28C H 0.104052 1.082539 0.512310 0.025 Uiso 1 1 calc R U . . .
H28D H 0.149179 1.166670 0.503969 0.025 Uiso 1 1 calc R U . . .
C29 C 0.5517(3) 0.7261(5) 0.7622(3) 0.0169(14) Uani 1 1 d . . . . .
H29C H 0.546186 0.704906 0.799563 0.020 Uiso 1 1 calc R U . . .
H29D H 0.574434 0.783707 0.768217 0.020 Uiso 1 1 calc R U . . .
C30 C 0.2192(4) 1.0551(5) 0.6833(3) 0.0229(15) Uani 1 1 d . . . . .
H30A H 0.211540 1.004885 0.706171 0.028 Uiso 1 1 calc R U . . .
H30B H 0.201833 1.106760 0.699832 0.028 Uiso 1 1 calc R U . . .
C31 C 0.1929(4) 0.4256(5) 0.6642(3) 0.0245(16) Uani 1 1 d . . . . .
H31A H 0.168792 0.375862 0.677240 0.029 Uiso 1 1 calc R U . . .
H31B H 0.191622 0.474280 0.690230 0.029 Uiso 1 1 calc R U . . .
K1 K 0.07316(8) 0.75084(10) 0.53283(6) 0.0209(3) Uani 1 1 d . . . . .
K2 K 0.19710(8) 0.73814(10) 0.70796(6) 0.0197(3) Uani 1 1 d . . . . .
K3 K 0.00459(8) 0.61769(11) 0.74189(7) 0.0286(4) Uani 1 1 d D . . . .
K4 K 0.500000 0.500000 0.500000 0.0583(9) Uani 1 2 d S . P A .
K5 K 0.57439(10) 0.34376(14) 0.69070(9) 0.0447(5) Uani 1 1 d D . . . .
K6 K 0.0023(3) 0.7540(3) 0.4132(2) 0.0667(13) Uani 0.5 1 d . . P . .
O31 O 0.4592(3) 0.4541(4) 0.6579(3) 0.0485(15) Uani 1 1 d G U . . .
H31C H 0.414542 0.434488 0.646846 0.073 Uiso 1 1 d DG U . . .
H31D H 0.461070 0.494661 0.633776 0.073 Uiso 1 1 d DG U . . .
O2W O 0.0447(3) 0.7909(4) 0.7532(3) 0.0419(14) Uani 1 1 d . U . . .
O1W O -0.0579(3) 1.0075(4) 0.6914(2) 0.0330(13) Uani 1 1 d . U . . .
H1WA H -0.071530 1.032196 0.658198 0.049 Uiso 1 1 d R U . . .
H1WB H -0.028410 0.966886 0.686558 0.049 Uiso 1 1 d DR U . . .
O8W O 0.6286(3) 0.1922(4) 0.7533(3) 0.0484(16) Uani 1 1 d . U . . .
O6W O -0.0698(4) 0.4703(4) 0.7092(3) 0.0548(18) Uani 1 1 d G U . . .
H6WA H -0.063477 0.436700 0.682179 0.082 Uiso 1 1 d DG U . . .
H6WB H -0.114583 0.460128 0.711151 0.082 Uiso 1 1 d DG U . . .
O9W O 0.6714(3) 0.4088(5) 0.7914(3) 0.0544(17) Uani 1 1 d . U . . .
H9WA H 0.653648 0.457413 0.802080 0.082 Uiso 1 1 d R U . . .
H9WB H 0.713801 0.424853 0.784162 0.082 Uiso 1 1 d R U . . .
O3W O -0.0470(3) 0.7645(4) 0.5925(2) 0.0295(12) Uani 1 1 d . U . . .
H3WA H -0.039729 0.809521 0.614476 0.044 Uiso 1 1 d R U . . .
H3WB H -0.044174 0.721601 0.616001 0.044 Uiso 1 1 d R U . . .
O5W O 0.0163(3) 0.5267(4) 0.8444(3) 0.0525(17) Uani 1 1 d D U . . .
H5W H 0.003(3) 0.505(3) 0.8743(13) 0.079 Uiso 1 1 d D U . . .
O7W O 0.5049(5) 0.2885(7) 0.5856(3) 0.075(3) Uani 0.75 1 d D U P A .
H7WA H 0.460725 0.328015 0.569284 0.090 Uiso 0.75 1 d DR U P . .
H7WB H 0.534485 0.288005 0.557885 0.090 Uiso 0.75 1 d DR U P . .
O4W O 0.0440(13) 0.6143(16) 0.8580(10) 0.047(4) Uani 0.25 1 d D U P . .
O10W O 0.7258(7) 0.3682(10) 0.6659(5) 0.049(3) Uani 0.5 1 d . U P A 1
H10B H 0.095(5) 0.337(6) 0.568(4) 0.06(3) Uiso 1 1 d . . . . .
O1A O 0.7170(8) 0.3417(9) 0.6302(7) 0.065(4) Uani 0.5 1 d D U P A 2
H1A H 0.688278 0.387737 0.633435 0.078 Uiso 1 1 d DR U . . .

loop_
_atom_site_aniso_label
_atom_site_aniso_U_11
_atom_site_aniso_U_22
_atom_site_aniso_U_33
_atom_site_aniso_U_23
_atom_site_aniso_U_13
_atom_site_aniso_U_12
Ce2 0.01184(17) 0.01140(18) 0.01412(17) 0.00131(15) 0.00472(13) 0.00086(14)
Ce3 0.01159(16) 0.01478(19) 0.01242(17) 0.00025(15) 0.00490(12) 0.00002(15)
Ce1 0.01128(17) 0.01289(18) 0.01342(17) -0.00056(15) 0.00398(13) -0.00167(14)
O22 0.0162(19) 0.016(2) 0.019(2) 0.0014(17) 0.0072(16) 0.0017(17)
O20 0.0172(19) 0.022(2) 0.0154(19) -0.0010(17) 0.0072(16) -0.0026(18)
O14 0.015(2) 0.018(2) 0.018(2) 0.0003(18) 0.0079(17) 0.0009(18)
O1 0.0177(18) 0.020(2) 0.0166(18) -0.0014(17) 0.0077(15) -0.0019(17)
O23 0.018(2) 0.021(2) 0.017(2) 0.0028(18) 0.0046(17) 0.0066(18)
O21 0.0137(19) 0.026(2) 0.020(2) -0.0012(19) 0.0092(16) -0.0046(18)
O2 0.024(2) 0.018(2) 0.020(2) -0.0032(18) 0.0113(17) -0.0013(18)
O18 0.019(2) 0.013(2) 0.025(2) 0.0030(19) 0.0107(18) 0.0019(18)
O3 0.029(2) 0.018(2) 0.025(2) 0.0038(19) 0.0123(18) -0.0025(19)
O12 0.022(2) 0.021(2) 0.022(2) 0.005(2) 0.0030(18) -0.003(2)
O16 0.015(2) 0.022(2) 0.023(2) -0.0054(19) 0.0066(17) -0.0008(19)
O4 0.019(2) 0.022(2) 0.021(2) -0.0010(19) 0.0086(17) -0.0021(19)
N1 0.009(2) 0.015(3) 0.009(2) -0.002(2) -0.0037(18) -0.001(2)
O6 0.020(2) 0.023(2) 0.018(2) -0.0017(19) 0.0040(17) 0.0016(19)
O26 0.015(2) 0.022(2) 0.023(2) -0.004(2) 0.0056(17) 0.0040(19)
O10 0.022(2) 0.022(2) 0.025(2) -0.007(2) 0.0130(18) -0.0023(19)
O8 0.012(2) 0.029(2) 0.027(2) 0.009(2) 0.0058(17) -0.0002(19)
O11 0.023(2) 0.031(3) 0.040(3) -0.010(2) 0.015(2) 0.000(2)
O24 0.020(2) 0.023(3) 0.027(3) -0.005(2) 0.0040(19) 0.002(2)
O5 0.024(2) 0.028(3) 0.035(3) 0.001(2) 0.017(2) 0.004(2)
O30 0.024(2) 0.040(3) 0.018(2) -0.007(2) 0.0068(18) -0.002(2)
O15 0.027(3) 0.026(3) 0.043(3) -0.001(2) 0.022(2) -0.006(2)
O7 0.028(2) 0.031(3) 0.024(2) 0.005(2) -0.001(2) 0.007(2)
N2 0.014(3) 0.016(3) 0.018(3) 0.001(2) 0.006(2) 0.001(2)
O28 0.026(2) 0.020(2) 0.026(2) 0.002(2) 0.0165(19) 0.003(2)
N3 0.017(3) 0.025(3) 0.019(3) 0.001(3) 0.010(2) 0.001(2)
N4 0.016(3) 0.015(3) 0.018(3) 0.008(2) 0.003(2) 0.000(2)
O13 0.034(3) 0.033(3) 0.026(3) 0.007(2) -0.006(2) -0.013(3)
O27 0.030(3) 0.026(3) 0.040(3) -0.006(2) 0.009(2) 0.004(2)
O29 0.029(3) 0.038(3) 0.033(3) 0.016(2) 0.021(2) 0.017(2)
N5 0.016(3) 0.016(3) 0.021(3) 0.000(2) 0.005(2) -0.001(2)
N6 0.015(3) 0.017(3) 0.025(3) 0.001(2) 0.007(2) 0.002(2)
C1 0.013(3) 0.020(4) 0.020(3) -0.002(3) 0.004(2) -0.005(3)
C2 0.015(3) 0.016(3) 0.012(3) -0.003(3) 0.003(2) 0.002(3)
O17 0.023(3) 0.050(4) 0.043(3) -0.027(3) 0.006(2) -0.004(3)
C3 0.019(3) 0.012(3) 0.016(3) -0.003(3) 0.002(3) 0.001(3)
C4 0.011(3) 0.027(4) 0.011(3) -0.006(3) 0.003(2) 0.007(3)
O19 0.037(3) 0.033(3) 0.077(4) 0.027(3) 0.040(3) 0.007(3)
O9 0.030(3) 0.061(4) 0.058(4) 0.042(3) 0.017(3) 0.018(3)
C5 0.019(3) 0.019(4) 0.017(3) 0.001(3) 0.005(3) -0.003(3)
C6 0.019(3) 0.021(4) 0.018(3) -0.002(3) 0.009(3) 0.000(3)
C7 0.013(3) 0.021(4) 0.028(4) -0.009(3) -0.002(3) -0.006(3)
C8 0.022(3) 0.023(4) 0.020(3) -0.005(3) 0.009(3) 0.002(3)
C9 0.019(3) 0.020(4) 0.022(3) -0.002(3) 0.006(3) 0.000(3)
C10 0.013(3) 0.019(4) 0.031(4) 0.000(3) 0.002(3) -0.010(3)
C11 0.016(3) 0.017(3) 0.020(3) -0.001(3) 0.006(3) 0.002(3)
C12 0.018(3) 0.015(3) 0.027(4) 0.006(3) 0.005(3) 0.005(3)
C13 0.024(3) 0.012(3) 0.023(3) 0.002(3) 0.008(3) -0.004(3)
C14 0.022(3) 0.022(4) 0.019(3) 0.008(3) 0.005(3) -0.006(3)
C15 0.012(3) 0.023(4) 0.020(3) -0.002(3) 0.004(2) -0.008(3)
C16 0.019(3) 0.028(4) 0.021(4) 0.004(3) 0.003(3) -0.009(3)
C17 0.016(3) 0.020(3) 0.010(3) 0.006(3) 0.004(2) 0.004(3)
C18 0.019(3) 0.022(4) 0.027(4) 0.003(3) 0.008(3) -0.003(3)
C19 0.022(3) 0.024(4) 0.021(4) -0.003(3) 0.002(3) -0.006(3)
O25 0.032(3) 0.043(4) 0.136(7) -0.049(4) -0.013(4) -0.001(3)
C20 0.027(4) 0.030(5) 0.051(5) -0.022(4) 0.009(4) -0.001(4)
C21 0.009(3) 0.035(4) 0.012(3) 0.005(3) -0.002(2) 0.005(3)
C22 0.025(4) 0.019(4) 0.023(4) -0.007(3) 0.007(3) 0.003(3)
C23 0.014(3) 0.011(3) 0.037(4) 0.001(3) 0.005(3) 0.000(3)
C24 0.018(3) 0.036(4) 0.022(4) 0.011(3) 0.005(3) 0.003(3)
C25 0.007(3) 0.030(4) 0.028(4) -0.003(3) 0.008(3) -0.005(3)
C26 0.015(3) 0.029(4) 0.028(4) -0.008(3) 0.006(3) -0.005(3)
C27 0.024(3) 0.019(4) 0.020(3) 0.004(3) 0.011(3) 0.004(3)
C28 0.019(3) 0.011(3) 0.031(4) 0.009(3) 0.004(3) 0.006(3)
C29 0.012(3) 0.028(4) 0.010(3) -0.002(3) 0.001(2) 0.002(3)
C30 0.023(4) 0.027(4) 0.019(3) -0.005(3) 0.006(3) 0.003(3)
C31 0.022(3) 0.027(4) 0.027(4) 0.010(3) 0.011(3) 0.002(3)
K1 0.0176(7) 0.0198(8) 0.0256(8) 0.0017(7) 0.0062(6) 0.0005(6)
K2 0.0243(7) 0.0180(8) 0.0170(7) 0.0008(6) 0.0056(5) 0.0004(6)
K3 0.0232(8) 0.0323(9) 0.0316(9) 0.0044(8) 0.0091(6) -0.0015(7)
K4 0.081(2) 0.066(2) 0.0285(14) -0.0177(14) 0.0138(14) -0.0496(19)
K5 0.0375(10) 0.0497(12) 0.0456(11) 0.0106(10) 0.0082(8) 0.0037(10)
K6 0.062(3) 0.065(3) 0.071(3) 0.006(3) 0.013(2) -0.003(3)
O31 0.025(3) 0.050(3) 0.068(4) 0.032(3) 0.006(3) 0.005(3)
O2W 0.040(3) 0.035(3) 0.050(3) -0.004(3) 0.010(3) -0.010(3)
O1W 0.039(3) 0.043(3) 0.020(3) -0.001(2) 0.013(2) 0.015(3)
O8W 0.034(3) 0.045(4) 0.063(4) -0.001(3) 0.005(3) -0.001(3)
O6W 0.081(5) 0.044(4) 0.035(4) 0.001(3) 0.007(3) -0.019(4)
O9W 0.037(3) 0.070(5) 0.059(4) -0.001(4) 0.017(3) -0.011(3)
O3W 0.032(3) 0.028(3) 0.027(3) -0.003(2) 0.006(2) -0.003(2)
O5W 0.053(4) 0.054(4) 0.049(4) 0.010(3) 0.009(3) 0.004(3)
O7W 0.057(5) 0.133(8) 0.035(4) 0.012(5) 0.012(4) 0.024(6)
O4W 0.044(7) 0.040(7) 0.051(7) 0.001(6) 0.002(6) -0.002(6)
O10W 0.051(6) 0.057(7) 0.035(6) -0.009(6) 0.004(6) 0.008(6)
O1A 0.060(8) 0.057(8) 0.084(9) 0.012(8) 0.031(8) 0.024(7)

loop_
_atom_type_symbol
_atom_type_description
_atom_type_scat_dispersion_real
_atom_type_scat_dispersion_imag
_atom_type_scat_source
C C 0.0033 0.0016 'International Tables Vol C Tables 4.2.6.8 and 6.1.1.4'
Ce Ce -0.2486 2.6331 'International Tables Vol C Tables 4.2.6.8 and 6.1.1.4'
H H 0.0000 0.0000 'International Tables Vol C Tables 4.2.6.8 and 6.1.1.4'
K K 0.2009 0.2494 'International Tables Vol C Tables 4.2.6.8 and 6.1.1.4'
N N 0.0061 0.0033 'International Tables Vol C Tables 4.2.6.8 and 6.1.1.4'
O O 0.0106 0.0060 'International Tables Vol C Tables 4.2.6.8 and 6.1.1.4'

loop_
_geom_angle_atom_site_label_1
_geom_angle_atom_site_label_2
_geom_angle_atom_site_label_3
_geom_angle
_geom_angle_site_symmetry_1
_geom_angle_site_symmetry_3
_geom_angle_publ_flag
O22 Ce2 N2 130.92(14) . . ?
O22 Ce2 N4 132.97(14) . . ?
O22 Ce2 C1 72.93(15) . . ?
O22 Ce2 C2 25.04(14) . . ?
O14 Ce2 O22 114.25(13) . . ?
O14 Ce2 O1 72.56(13) . . ?
O14 Ce2 O23 69.03(13) . . ?
O14 Ce2 N2 61.42(15) . . ?
O14 Ce2 N4 111.17(15) . . ?
O14 Ce2 C1 96.88(16) . . ?
O14 Ce2 C2 92.15(15) . . ?
O1 Ce2 O22 75.31(13) . . ?
O1 Ce2 O23 78.80(14) . . ?
O1 Ce2 N2 133.12(14) . . ?
O1 Ce2 N4 131.16(14) . . ?
O1 Ce2 C1 26.25(15) . . ?
O1 Ce2 C2 77.82(15) . . ?
O23 Ce2 O22 49.25(13) . . ?
O23 Ce2 N2 92.26(14) . . ?
O23 Ce2 N4 149.66(15) . . ?
O23 Ce2 C1 96.54(16) . . ?
O23 Ce2 C2 24.37(14) . . ?
O18 Ce2 O22 72.58(13) . . ?
O18 Ce2 O14 171.60(14) . . ?
O18 Ce2 O1 114.81(13) . . ?
O18 Ce2 O23 115.41(14) . . ?
O18 Ce2 N2 110.59(15) . . ?
O18 Ce2 N4 61.21(15) . . ?
O18 Ce2 C1 89.77(16) . . ?
O18 Ce2 C2 93.39(15) . . ?
O3 Ce2 O22 78.25(14) . . ?
O3 Ce2 O14 117.84(15) . . ?
O3 Ce2 O1 51.26(14) . . ?
O3 Ce2 O23 116.03(14) . . ?
O3 Ce2 O18 67.44(15) . . ?
O3 Ce2 O12 74.40(15) . . ?
O3 Ce2 O16 135.07(15) . . ?
O3 Ce2 N2 150.05(15) . . ?
O3 Ce2 N4 91.26(16) . . ?
O3 Ce2 C1 25.23(15) . . ?
O3 Ce2 C2 98.99(16) . . ?
O12 Ce2 O22 149.47(15) . . ?
O12 Ce2 O14 68.65(14) . . ?
O12 Ce2 O1 77.09(14) . . ?
O12 Ce2 O23 135.83(14) . . ?
O12 Ce2 O18 108.22(14) . . ?
O12 Ce2 O16 134.70(15) . . ?
O12 Ce2 N2 78.40(15) . . ?
O12 Ce2 N4 61.54(15) . . ?
O12 Ce2 C1 76.54(16) . . ?
O12 Ce2 C2 152.05(16) . . ?
O16 Ce2 O22 75.24(14) . . ?
O16 Ce2 O14 106.00(14) . . ?
O16 Ce2 O1 146.54(14) . . ?
O16 Ce2 O23 70.04(15) . . ?
O16 Ce2 O18 70.31(14) . . ?
O16 Ce2 N2 61.77(14) . . ?
O16 Ce2 N4 81.37(15) . . ?
O16 Ce2 C1 146.33(15) . . ?
O16 Ce2 C2 68.77(16) . . ?
N2 Ce2 N4 64.50(16) . . ?
N2 Ce2 C1 151.67(16) . . ?
N2 Ce2 C2 110.94(16) . . ?
N4 Ce2 C1 113.20(17) . . ?
N4 Ce2 C2 146.41(16) . . ?
C1 Ce2 C2 86.30(17) . . ?
O22 Ce3 O20 70.00(14) . . ?
O22 Ce3 N1 65.22(14) . . ?
O22 Ce3 O30 103.39(14) . . ?
O22 Ce3 N3 125.55(15) . . ?
O22 Ce3 K4 137.56(10) . . ?
O20 Ce3 N1 64.60(14) . . ?
O20 Ce3 N3 110.71(15) . . ?
O20 Ce3 K4 77.02(10) . . ?
N1 Ce3 K4 122.37(11) . . ?
O26 Ce3 O22 143.09(14) . . ?
O26 Ce3 O20 73.89(14) . . ?
O26 Ce3 N1 92.61(15) . . ?
O26 Ce3 O24 125.05(15) . . ?
O26 Ce3 O30 73.14(15) . . ?
O26 Ce3 O28 79.60(15) . . ?
O26 Ce3 N3 61.84(16) . . ?
O26 Ce3 O29 140.29(16) . . ?
O26 Ce3 K4 33.92(10) . . ?
O24 Ce3 O22 77.91(14) . . ?
O24 Ce3 O20 133.91(15) . . ?
O24 Ce3 N1 72.34(15) . . ?
O24 Ce3 O30 147.31(16) . . ?
O24 Ce3 O28 77.75(16) . . ?
O24 Ce3 N3 63.65(16) . . ?
O24 Ce3 O29 73.68(17) . . ?
O24 Ce3 K4 143.96(11) . . ?
O30 Ce3 O20 73.98(14) . . ?
O30 Ce3 N1 138.51(15) . . ?
O30 Ce3 N3 129.93(16) . . ?
O30 Ce3 K4 40.42(11) . . ?
O28 Ce3 O22 136.89(15) . . ?
O28 Ce3 O20 147.10(15) . . ?
O28 Ce3 N1 136.70(14) . . ?
O28 Ce3 O30 79.99(15) . . ?
O28 Ce3 N3 71.77(15) . . ?
O28 Ce3 O29 70.41(15) . . ?
O28 Ce3 K4 70.12(11) . . ?
N3 Ce3 N1 67.18(15) . . ?
N3 Ce3 K4 90.51(12) . . ?
O29 Ce3 O22 68.86(14) . . ?
O29 Ce3 O20 120.93(15) . . ?
O29 Ce3 N1 127.08(16) . . ?
O29 Ce3 O30 76.46(18) . . ?
O29 Ce3 N3 127.45(17) . . ?
O29 Ce3 K4 109.00(13) . . ?
O20 Ce1 N6 135.29(14) . . ?
O20 Ce1 C1 69.60(15) . . ?
O20 Ce1 C3 25.02(15) . . ?
O1 Ce1 O20 71.77(13) . . ?
O1 Ce1 N5 131.86(15) . . ?
O1 Ce1 N6 131.00(14) . . ?
O1 Ce1 C1 25.91(15) . . ?
O1 Ce1 C3 76.16(15) . . ?
O21 Ce1 O20 49.16(13) . . ?
O21 Ce1 O1 78.82(14) . . ?
O21 Ce1 N5 149.11(15) . . ?
O21 Ce1 N6 93.14(15) . . ?
O21 Ce1 C1 96.18(16) . . ?
O21 Ce1 C3 24.34(15) . . ?
O2 Ce1 O20 74.33(14) . . ?
O2 Ce1 O1 51.42(13) . . ?
O2 Ce1 O21 114.72(14) . . ?
O2 Ce1 O4 116.15(15) . . ?
O2 Ce1 O6 72.73(15) . . ?
O2 Ce1 O10 68.84(15) . . ?
O2 Ce1 O8 136.74(14) . . ?
O2 Ce1 N5 92.16(15) . . ?
O2 Ce1 N6 150.15(15) . . ?
O2 Ce1 C1 25.59(15) . . ?
O2 Ce1 C3 96.24(16) . . ?
O4 Ce1 O20 113.33(14) . . ?
O4 Ce1 O1 70.46(14) . . ?
O4 Ce1 O21 70.94(13) . . ?
O4 Ce1 N5 111.90(15) . . ?
O4 Ce1 N6 61.36(15) . . ?
O4 Ce1 C1 94.21(16) . . ?
O4 Ce1 C3 93.04(16) . . ?
O6 Ce1 O20 143.91(15) . . ?
O6 Ce1 O1 76.35(14) . . ?
O6 Ce1 O21 138.68(14) . . ?
O6 Ce1 O4 69.86(14) . . ?
O6 Ce1 O10 107.98(15) . . ?
O6 Ce1 O8 133.73(15) . . ?
O6 Ce1 N5 61.68(15) . . ?
O6 Ce1 N6 79.29(15) . . ?
O6 Ce1 C1 74.33(16) . . ?
O6 Ce1 C3 151.25(16) . . ?
O10 Ce1 O20 72.69(14) . . ?
O10 Ce1 O1 116.18(14) . . ?
O10 Ce1 O21 112.50(14) . . ?
O10 Ce1 O4 172.70(15) . . ?
O10 Ce1 N5 61.68(15) . . ?
O10 Ce1 N6 111.55(16) . . ?
O10 Ce1 C1 91.82(16) . . ?
O10 Ce1 C3 91.63(16) . . ?
O8 Ce1 O20 81.43(14) . . ?
O8 Ce1 O1 148.02(14) . . ?
O8 Ce1 O21 70.41(15) . . ?
O8 Ce1 O4 106.19(15) . . ?
O8 Ce1 O10 69.97(15) . . ?
O8 Ce1 N5 79.64(16) . . ?
O8 Ce1 N6 60.98(14) . . ?
O8 Ce1 C1 149.50(15) . . ?
O8 Ce1 C3 72.23(16) . . ?
N5 Ce1 O20 134.19(14) . . ?
N5 Ce1 N6 64.97(16) . . ?
N5 Ce1 C1 113.85(17) . . ?
N5 Ce1 C3 146.74(16) . . ?
N6 Ce1 C1 149.15(16) . . ?
N6 Ce1 C3 113.44(17) . . ?
C1 Ce1 C3 84.50(17) . . ?
Ce3 O22 Ce2 142.77(18) . . ?
C2 O22 Ce2 92.3(3) . . ?
C2 O22 Ce3 119.8(4) . . ?
Ce3 O20 Ce1 145.61(18) . . ?
C3 O20 Ce3 121.9(4) . . ?
C3 O20 Ce1 89.9(4) . . ?
Ce2 O14 K1 93.94(13) . . ?
Ce2 O14 K2 109.32(15) . . ?
C5 O14 Ce2 124.9(4) . . ?
C5 O14 K1 105.4(4) . . ?
C5 O14 K2 119.5(4) . . ?
K2 O14 K1 94.76(14) . . ?
Ce2 O1 Ce1 163.00(18) . . ?
Ce2 O1 K1 97.51(14) . . ?
Ce1 O1 K1 96.73(14) . . ?
C1 O1 Ce2 90.9(4) . . ?
C1 O1 Ce1 92.2(4) . . ?
C1 O1 K1 112.4(4) . . ?
Ce2 O23 K2 104.56(14) . . ?
C2 O23 Ce2 95.3(4) . . ?
C2 O23 K2 130.2(4) . . ?
Ce1 O21 K2 104.88(15) . . ?
C3 O21 Ce1 96.2(4) . . ?
C3 O21 K2 126.5(4) . . ?
C1 O2 Ce1 98.0(4) . . ?
C18 O18 Ce2 129.1(4) . . ?
C1 O3 Ce2 97.4(4) . . ?
Ce2 O12 K1 101.76(16) . . ?
C12 O12 Ce2 118.1(4) . . ?
C12 O12 K1 124.6(4) . . ?
C9 O16 Ce2 120.7(4) . . ?
Ce1 O4 K1 97.57(14) . . ?
Ce1 O4 K2 109.47(15) . . ?
C17 O4 Ce1 126.3(4) . . ?
C17 O4 K1 99.8(4) . . ?
C17 O4 K2 117.8(4) . . ?
K2 O4 K1 97.76(15) . . ?
C4 N1 Ce3 108.2(3) . . ?
C4 N1 C14 108.0(5) . . ?
C4 N1 C29 110.7(5) . . ?
C14 N1 Ce3 109.1(4) . . ?
C14 N1 C29 109.8(5) . . ?
C29 N1 Ce3 111.0(3) . . ?
Ce1 O6 K1 100.39(15) . . ?
C15 O6 Ce1 116.0(4) . . ?
C15 O6 K1 129.9(4) . . ?
Ce3 O26 K4 117.43(16) . . ?
C27 O26 Ce3 128.7(4) . . ?
C27 O26 K4 94.8(4) . . ?
Ce1 O10 K4 151.73(18) . . ?
C6 O10 Ce1 124.5(4) . . ?
C6 O10 K4 82.4(4) . . ?
C24 O8 Ce1 123.6(4) . . ?
C6 O11 K4 105.4(4) . . ?
C20 O24 Ce3 127.1(5) . . ?
C17 O5 K1 73.2(4) . . ?
C17 O5 K3 122.9(4) . . ?
K3 O5 K1 139.86(19) . . ?
Ce3 O30 K4 106.72(16) . . ?
C15 O7 K6 115.7(5) . . ?
C11 N2 Ce2 111.5(4) . . ?
C11 N2 C23 110.5(5) . . ?
C11 N2 C30 108.8(5) . . ?
C23 N2 Ce2 113.2(4) . . ?
C30 N2 Ce2 102.4(4) . . ?
C30 N2 C23 110.1(5) . . ?
Ce3 O28 H28A 109.4 . . ?
Ce3 O28 H28B 109.2 . . ?
H28A O28 H28B 104.4 . . ?
C8 N3 Ce3 109.3(4) . . ?
C8 N3 C21 107.8(5) . . ?
C8 N3 C26 111.0(5) . . ?
C21 N3 Ce3 108.0(3) . . ?
C26 N3 Ce3 110.1(4) . . ?
C26 N3 C21 110.5(5) . . ?
C13 N4 Ce2 111.2(4) . . ?
C13 N4 C16 110.5(5) . . ?
C13 N4 C28 110.7(5) . . ?
C16 N4 Ce2 101.3(4) . . ?
C28 N4 Ce2 112.5(4) . . ?
C28 N4 C16 110.3(5) . . ?
C12 O13 K6 120.8(5) . . ?
C27 O27 K4 85.4(4) . . ?
C27 O27 K5 116.2(4) . . ?
K5 O27 K4 111.45(16) . . ?
Ce3 O29 H29A 121.3 . . ?
Ce3 O29 H29B 121.2 . . ?
H29A O29 H29B 104.4 . . ?
C7 N5 Ce1 112.8(4) . . ?
C7 N5 C19 109.6(5) . . ?
C19 N5 Ce1 102.5(4) . . ?
C22 N5 Ce1 111.0(4) . . ?
C22 N5 C7 110.5(5) . . ?
C22 N5 C19 110.0(5) . . ?
C10 N6 Ce1 112.4(4) . . ?
C25 N6 Ce1 110.8(4) . . ?
C25 N6 C10 110.1(5) . . ?
C25 N6 C31 110.6(5) . . ?
C31 N6 Ce1 103.5(4) . . ?
C31 N6 C10 109.4(5) . . ?
Ce2 C1 Ce1 122.4(2) . . ?
Ce2 C1 K1 77.78(15) . . ?
Ce1 C1 K1 76.93(14) . . ?
O1 C1 Ce2 62.8(3) . . ?
O1 C1 Ce1 61.9(3) . . ?
O1 C1 K1 47.4(3) . . ?
O2 C1 Ce2 170.5(4) . . ?
O2 C1 Ce1 56.4(3) . . ?
O2 C1 O1 118.0(6) . . ?
O2 C1 K1 110.0(4) . . ?
O3 C1 Ce2 57.4(3) . . ?
O3 C1 Ce1 173.7(5) . . ?
O3 C1 O1 119.5(6) . . ?
O3 C1 O2 122.5(6) . . ?
O3 C1 K1 108.6(4) . . ?
O22 C2 Ce2 62.7(3) . . ?
O22 C2 C4 117.7(5) . . ?
O23 C2 Ce2 60.3(3) . . ?
O23 C2 O22 122.4(5) . . ?
O23 C2 C4 119.9(5) . . ?
C4 C2 Ce2 170.8(5) . . ?
C9 O17 K2 127.1(4) . 2_556 ?
C9 O17 K3 127.0(4) . 2_556 ?
K3 O17 K2 101.47(17) 2_556 2_556 ?
O20 C3 Ce1 65.1(3) . . ?
O20 C3 C14 116.9(6) . . ?
O21 C3 Ce1 59.5(3) . . ?
O21 C3 O20 123.7(6) . . ?
O21 C3 C14 119.4(6) . . ?
C14 C3 Ce1 168.8(4) . . ?
N1 C4 C2 111.6(5) . . ?
N1 C4 H4A 109.3 . . ?
N1 C4 H4B 109.3 . . ?
C2 C4 H4A 109.3 . . ?
C2 C4 H4B 109.3 . . ?
H4A C4 H4B 108.0 . . ?
C24 O9 K2 147.7(5) . 2_546 ?
O14 C5 O15 124.4(6) . . ?
O14 C5 C11 119.8(6) . . ?
O14 C5 K1 54.7(3) . . ?
O14 C5 K2 42.6(3) . . ?
O15 C5 C11 115.7(6) . . ?
O15 C5 K1 93.0(4) . . ?
O15 C5 K2 89.0(4) . . ?
C11 C5 K1 124.1(4) . . ?
C11 C5 K2 146.3(4) . . ?
K2 C5 K1 73.43(14) . . ?
O10 C6 O11 125.8(6) . . ?
O10 C6 C22 117.3(6) . . ?
O10 C6 K4 75.3(4) . . ?
O11 C6 C22 116.9(6) . . ?
O11 C6 K4 52.9(3) . . ?
C22 C6 K4 161.8(4) . . ?
N5 C7 H7A 109.3 . . ?
N5 C7 H7B 109.3 . . ?
N5 C7 C10 111.8(5) . . ?
H7A C7 H7B 107.9 . . ?
C10 C7 H7A 109.3 . . ?
C10 C7 H7B 109.3 . . ?
N3 C8 H8A 109.3 . . ?
N3 C8 H8B 109.3 . . ?
N3 C8 C27 111.7(5) . . ?
H8A C8 H8B 107.9 . . ?
C27 C8 H8A 109.3 . . ?
C27 C8 H8B 109.3 . . ?
O16 C9 C30 117.2(6) . . ?
O17 C9 O16 124.9(6) . . ?
O17 C9 C30 117.8(6) . . ?
N6 C10 C7 111.3(6) . . ?
N6 C10 H10A 108.1 . . ?
N6 C10 K6 109.9(4) . 3_566 ?
N6 C10 H10B 111(5) . . ?
C7 C10 H10A 108.1 . . ?
C7 C10 K6 111.1(4) . 3_566 ?
C7 C10 H10B 104(5) . . ?
H10A C10 H10B 114.3 . . ?
K6 C10 H10A 108.1 3_566 . ?
K6 C10 H10B 8(5) 3_566 . ?
N2 C11 C5 111.8(5) . . ?
N2 C11 H11A 109.3 . . ?
N2 C11 H11B 109.3 . . ?
C5 C11 H11A 109.3 . . ?
C5 C11 H11B 109.3 . . ?
H11A C11 H11B 107.9 . . ?
O12 C12 C16 117.2(6) . . ?
O13 C12 O12 125.1(6) . . ?
O13 C12 C16 117.7(6) . . ?
N4 C13 H13A 109.4 . . ?
N4 C13 H13B 109.4 . . ?
N4 C13 C18 111.2(5) . . ?
H13A C13 H13B 108.0 . . ?
C18 C13 H13A 109.4 . . ?
C18 C13 H13B 109.4 . . ?
N1 C14 C3 112.4(5) . . ?
N1 C14 H14A 109.1 . . ?
N1 C14 H14B 109.1 . . ?
C3 C14 H14A 109.1 . . ?
C3 C14 H14B 109.1 . . ?
H14A C14 H14B 107.8 . . ?
O6 C15 C19 117.7(6) . . ?
O6 C15 K6 78.9(4) . . ?
O7 C15 O6 124.6(7) . . ?
O7 C15 C19 117.7(6) . . ?
O7 C15 K6 45.7(4) . . ?
C19 C15 K6 163.4(4) . . ?
N4 C16 C12 112.7(5) . . ?
N4 C16 H16A 109.1 . . ?
N4 C16 H16B 109.1 . . ?
C12 C16 H16A 109.1 . . ?
C12 C16 H16B 109.1 . . ?
H16A C16 H16B 107.8 . . ?
O4 C17 C25 118.1(5) . . ?
O4 C17 K1 58.0(3) . . ?
O4 C17 K2 43.6(3) . . ?
O5 C17 O4 124.2(6) . . ?
O5 C17 C25 117.6(6) . . ?
O5 C17 K1 85.5(4) . . ?
O5 C17 K2 90.9(4) . . ?
C25 C17 K1 127.3(4) . . ?
C25 C17 K2 142.0(4) . . ?
K1 C17 K2 76.14(14) . . ?
O18 C18 O19 125.7(7) . . ?
O18 C18 C13 117.3(6) . . ?
O19 C18 C13 116.9(6) . . ?
N5 C19 C15 111.3(5) . . ?
N5 C19 H19A 109.4 . . ?
N5 C19 H19B 109.4 . . ?
C15 C19 H19A 109.4 . . ?
C15 C19 H19B 109.4 . . ?
H19A C19 H19B 108.0 . . ?
O24 C20 C26 117.9(6) . . ?
O25 C20 O24 124.8(7) . . ?
O25 C20 C26 117.3(7) . . ?
N3 C21 H21A 108.9 . . ?
N3 C21 H21B 108.9 . . ?
N3 C21 C29 113.4(5) . . ?
H21A C21 H21B 107.7 . . ?
C29 C21 H21A 108.9 . . ?
C29 C21 H21B 108.9 . . ?
N5 C22 C6 113.6(6) . . ?
N5 C22 H22A 108.8 . . ?
N5 C22 H22B 108.9 . . ?
C6 C22 H22A 108.9 . . ?
C6 C22 H22B 108.9 . . ?
H22A C22 H22B 107.7 . . ?
N2 C23 H23A 109.5 . . ?
N2 C23 H23B 109.5 . . ?
N2 C23 C28 110.8(5) . . ?
H23A C23 H23B 108.1 . . ?
C28 C23 H23A 109.5 . . ?
C28 C23 H23B 109.5 . . ?
O8 C24 C31 115.9(6) . . ?
O9 C24 O8 124.9(6) . . ?
O9 C24 C31 119.2(6) . . ?
N6 C25 C17 113.2(5) . . ?
N6 C25 H25A 108.9 . . ?
N6 C25 H25B 108.9 . . ?
C17 C25 H25A 108.9 . . ?
C17 C25 H25B 108.9 . . ?
H25A C25 H25B 107.7 . . ?
N3 C26 C20 114.1(5) . . ?
N3 C26 H26A 108.7 . . ?
N3 C26 H26B 108.7 . . ?
C20 C26 H26A 108.7 . . ?
C20 C26 H26B 108.7 . . ?
H26A C26 H26B 107.6 . . ?
O26 C27 C8 115.4(6) . . ?
O26 C27 K4 61.9(3) . . ?
O27 C27 O26 125.0(7) . . ?
O27 C27 C8 119.5(6) . . ?
O27 C27 K4 72.0(4) . . ?
C8 C27 K4 144.8(4) . . ?
N4 C28 C23 111.7(5) . . ?
N4 C28 H28C 109.3 . . ?
N4 C28 H28D 109.3 . . ?
C23 C28 H28C 109.3 . . ?
C23 C28 H28D 109.3 . . ?
H28C C28 H28D 107.9 . . ?
N1 C29 C21 111.2(5) . . ?
N1 C29 H29C 109.4 . . ?
N1 C29 H29D 109.4 . . ?
C21 C29 H29C 109.4 . . ?
C21 C29 H29D 109.4 . . ?
H29C C29 H29D 108.0 . . ?
N2 C30 C9 111.4(5) . . ?
N2 C30 H30A 109.4 . . ?
N2 C30 H30B 109.4 . . ?
C9 C30 H30A 109.4 . . ?
C9 C30 H30B 109.4 . . ?
H30A C30 H30B 108.0 . . ?
N6 C31 C24 110.7(5) . . ?
N6 C31 H31A 109.5 . . ?
N6 C31 H31B 109.5 . . ?
C24 C31 H31A 109.5 . . ?
C24 C31 H31B 109.5 . . ?
H31A C31 H31B 108.1 . . ?
O14 K1 Ce1 92.96(9) . . ?
O14 K1 O5 89.51(12) . . ?
O14 K1 C1 79.07(14) . . ?
O14 K1 C5 19.93(12) . . ?
O14 K1 C17 93.16(14) . . ?
O1 K1 Ce1 40.18(10) . . ?
O1 K1 O14 64.44(12) . . ?
O1 K1 O4 64.07(13) . . ?
O1 K1 O5 103.30(13) . . ?
O1 K1 C1 20.16(13) . . ?
O1 K1 C5 83.99(14) . . ?
O1 K1 C17 85.99(14) . . ?
O1 K1 K6 117.27(14) . . ?
O1 K1 O3W 136.80(14) . . ?
O12 K1 Ce1 109.52(10) . . ?
O12 K1 O14 60.11(13) . . ?
O12 K1 O1 70.83(14) . . ?
O12 K1 O4 129.64(14) . . ?
O12 K1 O6 121.07(15) . . ?
O12 K1 O5 148.96(14) . . ?
O12 K1 C1 64.71(15) . . ?
O12 K1 C5 60.89(15) . . ?
O12 K1 C17 150.03(15) . . ?
O12 K1 K6 82.75(14) . . ?
O12 K1 O3W 113.68(15) . . ?
O4 K1 Ce1 38.43(9) . . ?
O4 K1 O14 80.51(13) . . ?
O4 K1 O5 40.15(12) . . ?
O4 K1 C1 78.85(14) . . ?
O4 K1 C5 92.48(15) . . ?
O4 K1 C17 22.22(13) . . ?
O4 K1 O3W 86.74(14) . . ?
O6 K1 Ce1 37.61(9) . . ?
O6 K1 O14 130.41(13) . . ?
O6 K1 O1 70.06(13) . . ?
O6 K1 O4 62.27(13) . . ?
O6 K1 O5 82.48(13) . . ?
O6 K1 C1 63.27(15) . . ?
O6 K1 C5 149.52(15) . . ?
O6 K1 C17 64.48(15) . . ?
O6 K1 K6 78.08(15) . . ?
O6 K1 O3W 125.08(15) . . ?
O5 K1 Ce1 75.86(8) . . ?
O5 K1 C1 118.98(14) . . ?
O5 K1 C5 88.45(14) . . ?
C1 K1 Ce1 45.81(11) . . ?
C1 K1 C5 96.96(15) . . ?
C5 K1 Ce1 111.93(11) . . ?
C17 K1 Ce1 54.74(11) . . ?
C17 K1 O5 21.29(13) . . ?
C17 K1 C1 99.13(16) . . ?
C17 K1 C5 98.97(16) . . ?
K6 K1 Ce1 112.36(12) . . ?
K6 K1 O14 140.78(15) . . ?
K6 K1 O4 137.59(15) . . ?
K6 K1 O5 124.55(14) . . ?
K6 K1 C1 97.12(15) . . ?
K6 K1 C5 129.74(16) . . ?
K6 K1 C17 125.77(16) . . ?
K6 K1 O3W 105.81(14) . . ?
O3W K1 Ce1 124.73(11) . . ?
O3W K1 O14 80.59(13) . . ?
O3W K1 O5 49.49(13) . . ?
O3W K1 C1 156.71(15) . . ?
O3W K1 C5 65.22(15) . . ?
O3W K1 C17 70.77(15) . . ?
O14 K2 Ce1 91.03(10) . . ?
O14 K2 O23 64.48(13) . . ?
O14 K2 O21 116.22(14) . . ?
O14 K2 O4 86.70(14) . . ?
O14 K2 O17 145.96(14) . 2_546 ?
O14 K2 C5 17.94(13) . . ?
O14 K2 C17 92.95(14) . . ?
O14 K2 K1 44.87(10) . . ?
O14 K2 K3 107.05(10) . . ?
O14 K2 O2W 82.71(14) . . ?
O23 K2 Ce1 87.02(10) . . ?
O23 K2 O21 77.37(13) . . ?
O23 K2 C5 75.68(14) . . ?
O23 K2 C17 133.06(14) . . ?
O23 K2 K1 92.64(9) . . ?
O23 K2 K3 167.57(10) . . ?
O23 K2 O2W 127.50(14) . . ?
O21 K2 Ce1 35.87(9) . . ?
O21 K2 C5 134.06(15) . . ?
O21 K2 C17 77.47(14) . . ?
O21 K2 K1 91.96(10) . . ?
O21 K2 K3 115.03(10) . . ?
O21 K2 O2W 154.80(15) . . ?
O4 K2 Ce1 33.70(9) . . ?
O4 K2 O23 114.88(14) . . ?
O4 K2 O21 65.00(13) . . ?
O4 K2 O17 80.13(16) . 2_546 ?
O4 K2 C5 94.18(15) . . ?
O4 K2 C17 18.57(13) . . ?
O4 K2 K1 41.97(10) . . ?
O4 K2 K3 72.08(10) . . ?
O4 K2 O2W 101.98(14) . . ?
O17 K2 Ce1 94.91(13) 2_546 . ?
O17 K2 O23 149.19(14) 2_546 . ?
O17 K2 O21 86.29(15) 2_546 . ?
O17 K2 C5 132.24(16) 2_546 . ?
O17 K2 C17 66.03(16) 2_546 . ?
O17 K2 K1 114.10(12) 2_546 . ?
O17 K2 K3 38.99(10) 2_546 . ?
O17 K2 O2W 69.74(15) 2_546 . ?
O9 K2 Ce1 170.62(12) 2_556 . ?
O9 K2 O14 89.75(18) 2_556 . ?
O9 K2 O23 84.89(16) 2_556 . ?
O9 K2 O21 136.77(16) 2_556 . ?
O9 K2 O4 155.66(15) 2_556 . ?
O9 K2 O17 89.6(2) 2_556 2_546 ?
O9 K2 C5 76.40(18) 2_556 . ?
O9 K2 C17 138.35(16) 2_556 . ?
O9 K2 K1 128.32(15) 2_556 . ?
O9 K2 K3 86.04(12) 2_556 . ?
O9 K2 O2W 53.69(15) 2_556 . ?
C5 K2 Ce1 106.15(11) . . ?
C5 K2 C17 94.98(15) . . ?
C5 K2 K1 53.30(11) . . ?
C5 K2 K3 93.94(11) . . ?
C17 K2 Ce1 50.93(10) . . ?
C17 K2 K1 49.59(10) . . ?
C17 K2 K3 53.52(10) . . ?
K1 K2 Ce1 56.75(3) . . ?
K1 K2 K3 86.35(4) . . ?
K3 K2 Ce1 102.65(4) . . ?
O2W K2 Ce1 135.67(10) . . ?
O2W K2 C5 65.20(15) . . ?
O2W K2 C17 85.46(14) . . ?
O2W K2 K1 90.89(10) . . ?
O2W K2 K3 40.23(10) . . ?
O5 K3 O17 81.49(16) . 2_546 ?
O5 K3 K2 60.51(11) . . ?
O5 K3 K5 121.48(12) . 2_556 ?
O5 K3 O2W 90.93(17) . . ?
O5 K3 O8W 112.82(17) . 2_556 ?
O5 K3 O5W 146.36(19) . . ?
O17 K3 K2 39.54(11) 2_546 . ?
O17 K3 K5 114.49(14) 2_546 2_556 ?
O17 K3 O2W 80.17(18) 2_546 . ?
O17 K3 O8W 155.1(2) 2_546 2_556 ?
O17 K3 O5W 83.90(17) 2_546 . ?
K5 K3 K2 95.73(5) 2_556 . ?
O2W K3 K2 51.92(12) . . ?
O2W K3 K5 44.09(13) . 2_556 ?
O2W K3 O5W 116.18(19) . . ?
O8W K3 K2 128.87(14) 2_556 . ?
O8W K3 K5 40.84(13) 2_556 2_556 ?
O8W K3 O2W 79.36(18) 2_556 . ?
O8W K3 O5W 92.55(19) 2_556 . ?
O6W K3 O5 83.48(18) . . ?
O6W K3 O17 114.7(2) . 2_546 ?
O6W K3 K2 135.07(16) . . ?
O6W K3 K5 127.30(17) . 2_556 ?
O6W K3 O2W 162.9(2) . . ?
O6W K3 O8W 87.9(2) . 2_556 ?
O6W K3 O5W 75.4(2) . . ?
O6W K3 O4W 105.8(5) . . ?
O5W K3 K2 120.14(14) . . ?
O5W K3 K5 92.16(15) . 2_556 ?
O4W K3 O5 157.1(5) . . ?
O4W K3 O17 75.6(5) . 2_546 ?
O4W K3 K2 100.4(5) . . ?
O4W K3 K5 69.8(5) . 2_556 ?
O4W K3 O2W 85.5(5) . . ?
O4W K3 O8W 88.8(5) . 2_556 ?
O4W K3 O5W 30.7(5) . . ?
O26 K4 O26 180.0 3_666 . ?
O26 K4 O10 101.87(12) . 3_666 ?
O26 K4 O10 78.13(12) 3_666 3_666 ?
O26 K4 O10 78.13(12) . . ?
O26 K4 O10 101.87(12) 3_666 . ?
O26 K4 O30 60.56(12) 3_666 3_666 ?
O26 K4 O30 119.44(12) 3_666 . ?
O26 K4 O30 119.44(12) . 3_666 ?
O26 K4 O30 60.56(12) . . ?
O26 K4 O27 135.83(13) 3_666 . ?
O26 K4 O27 44.17(13) 3_666 3_666 ?
O26 K4 O27 135.83(13) . 3_666 ?
O26 K4 O27 44.17(13) . . ?
O26 K4 C27 156.67(14) 3_666 . ?
O26 K4 C27 156.67(14) . 3_666 ?
O26 K4 C27 23.33(14) 3_666 3_666 ?
O26 K4 C27 23.33(14) . . ?
O10 K4 O10 180.0 3_666 . ?
O10 K4 C27 82.05(14) . 3_666 ?
O10 K4 C27 82.05(14) 3_666 . ?
O10 K4 C27 97.95(14) . . ?
O10 K4 C27 97.95(14) 3_666 3_666 ?
O11 K4 O26 74.05(14) . 3_666 ?
O11 K4 O26 105.95(14) 3_666 3_666 ?
O11 K4 O26 74.05(14) 3_666 . ?
O11 K4 O26 105.95(14) . . ?
O11 K4 O10 136.53(13) . 3_666 ?
O11 K4 O10 43.47(13) 3_666 3_666 ?
O11 K4 O10 43.47(13) . . ?
O11 K4 O10 136.53(13) 3_666 . ?
O11 K4 O11 180.0 . 3_666 ?
O11 K4 O30 77.36(14) . 3_666 ?
O11 K4 O30 77.35(14) 3_666 . ?
O11 K4 O30 102.65(14) 3_666 3_666 ?
O11 K4 O30 102.64(14) . . ?
O11 K4 O27 73.58(15) 3_666 . ?
O11 K4 O27 106.42(15) 3_666 3_666 ?
O11 K4 O27 106.42(15) . . ?
O11 K4 O27 73.58(15) . 3_666 ?
O11 K4 C27 113.97(16) 3_666 3_666 ?
O11 K4 C27 66.03(16) 3_666 . ?
O11 K4 C27 113.97(16) . . ?
O11 K4 C27 66.03(16) . 3_666 ?
O30 K4 O10 59.91(12) . . ?
O30 K4 O10 59.91(12) 3_666 3_666 ?
O30 K4 O10 120.09(12) . 3_666 ?
O30 K4 O10 120.09(12) 3_666 . ?
O30 K4 O30 180.00(17) 3_666 . ?
O30 K4 O27 103.80(13) . . ?
O30 K4 O27 76.20(13) 3_666 . ?
O30 K4 O27 76.20(13) . 3_666 ?
O30 K4 O27 103.80(13) 3_666 3_666 ?
O30 K4 C27 81.30(15) . . ?
O30 K4 C27 98.70(15) . 3_666 ?
O30 K4 C27 81.30(15) 3_666 3_666 ?
O30 K4 C27 98.70(15) 3_666 . ?
O27 K4 O10 72.50(13) . 3_666 ?
O27 K4 O10 72.50(13) 3_666 . ?
O27 K4 O10 107.50(13) 3_666 3_666 ?
O27 K4 O10 107.50(13) . . ?
O27 K4 O27 180.0 . 3_666 ?
O27 K4 C27 157.40(14) 3_666 . ?
O27 K4 C27 157.40(14) . 3_666 ?
O27 K4 C27 22.60(14) . . ?
O27 K4 C27 22.60(14) 3_666 3_666 ?
C27 K4 C27 180.0(2) 3_666 . ?
O27 K5 K3 167.27(12) . 2_546 ?
O27 K5 K4 34.93(10) . . ?
O27 K5 O10W 53.9(3) . . ?
O27 K5 O1A 53.4(2) . . ?
O27 K5 H1A 39.2 . . ?
K3 K5 K4 133.93(5) 2_546 . ?
K3 K5 H1A 137.6 2_546 . ?
K4 K5 H1A 61.5 . . ?
O31 K5 O27 71.15(16) . . ?
O31 K5 K3 107.71(14) . 2_546 ?
O31 K5 K4 54.34(14) . . ?
O31 K5 O2W 71.22(17) . 2_546 ?
O31 K5 O8W 146.08(19) . . ?
O31 K5 O9W 108.3(2) . . ?
O31 K5 O10W 124.8(3) . . ?
O31 K5 O1A 122.8(3) . . ?
O31 K5 H1A 109.8 . . ?
O2W K5 O27 142.15(16) 2_546 . ?
O2W K5 K3 40.36(11) 2_546 2_546 ?
O2W K5 K4 118.33(12) 2_546 . ?
O2W K5 O10W 162.1(3) 2_546 . ?
O2W K5 O1A 163.4(3) 2_546 . ?
O2W K5 H1A 177.4 2_546 . ?
O8W K5 O27 142.77(17) . . ?
O8W K5 K3 39.72(12) . 2_546 ?
O8W K5 K4 148.98(15) . . ?
O8W K5 O2W 74.94(17) . 2_546 ?
O8W K5 O10W 89.0(3) . . ?
O8W K5 O1A 90.3(3) . . ?
O8W K5 H1A 103.9 . . ?
O9W K5 O27 92.07(18) . . ?
O9W K5 K3 100.18(14) . 2_546 ?
O9W K5 K4 125.18(15) . . ?
O9W K5 O2W 95.80(18) . 2_546 ?
O9W K5 O8W 77.04(19) . . ?
O9W K5 O10W 72.4(3) . . ?
O9W K5 O1A 88.1(3) . . ?
O9W K5 H1A 86.2 . . ?
O7W K5 O27 79.5(2) . . ?
O7W K5 K3 87.9(2) . 2_546 ?
O7W K5 K4 48.8(2) . . ?
O7W K5 O31 76.6(3) . . ?
O7W K5 O2W 95.7(2) . 2_546 ?
O7W K5 O8W 105.0(3) . . ?
O7W K5 O9W 168.4(2) . . ?
O7W K5 O10W 96.1(3) . . ?
O7W K5 O1A 80.5(3) . . ?
O7W K5 H1A 82.3 . . ?
O10W K5 K3 126.9(3) . 2_546 ?
O10W K5 K4 79.6(2) . . ?
O10W K5 H1A 18.2 . . ?
O1A K5 K4 71.2(2) . . ?
O1A K5 H1A 14.6 . . ?
O7 K6 C10 94.0(2) . 3_566 ?
O7 K6 C15 18.61(14) . . ?
O7 K6 K1 89.07(17) . . ?
O7 K6 H10B 93(2) . 3_566 ?
O13 K6 O7 110.5(2) . . ?
O13 K6 C10 155.2(3) . 3_566 ?
O13 K6 C15 111.2(2) . . ?
O13 K6 K1 85.14(17) . . ?
O13 K6 H10B 156(2) . 3_566 ?
C10 K6 C15 90.8(2) 3_566 . ?
C10 K6 H10B 3(2) 3_566 3_566 ?
C15 K6 H10B 88(2) . 3_566 ?
K1 K6 C10 91.72(18) . 3_566 ?
K1 K6 C15 70.84(15) . . ?
K1 K6 H10B 89(2) . 3_566 ?
K5 O31 H31C 120.1 . . ?
K5 O31 H31D 119.5 . . ?
H31C O31 H31D 104.5 . . ?
K3 O2W K2 87.85(16) . . ?
K3 O2W K5 95.55(17) . 2_556 ?
K5 O2W K2 171.7(2) 2_556 . ?
H1WA O1W H1WB 104.5 . . ?
K3 O8W K5 99.44(18) 2_546 . ?
K3 O6W H6WA 125.1 . . ?
K3 O6W H6WB 125.1 . . ?
H6WA O6W H6WB 104.5 . . ?
K5 O9W H9WA 110.3 . . ?
K5 O9W H9WB 110.1 . . ?
H9WA O9W H9WB 103.6 . . ?
K1 O3W H3WA 109.5 . . ?
K1 O3W H3WB 109.5 . . ?
H3WA O3W H3WB 104.3 . . ?
K3 O5W H5W 159(5) . . ?
O4W O5W K3 70.8(10) . . ?
O4W O5W H5W 109(3) . . ?
K5 O7W H7WA 108.8 . . ?
K5 O7W H7WB 115.4 . . ?
H7WA O7W H7WB 106.7 . . ?
O5W O4W K3 78.4(10) . . ?
K5 O10W H1A 71.1 . . ?
K5 O1A H1A 53.3 . . ?

loop_
_geom_bond_atom_site_label_1
_geom_bond_atom_site_label_2
_geom_bond_distance
_geom_bond_site_symmetry_2
_geom_bond_publ_flag
Ce2 O22 2.699(4) . ?
Ce2 O14 2.572(4) . ?
Ce2 O1 2.619(5) . ?
Ce2 O23 2.649(4) . ?
Ce2 O18 2.512(4) . ?
Ce2 O3 2.499(5) . ?
Ce2 O12 2.504(4) . ?
Ce2 O16 2.511(4) . ?
Ce2 N2 2.753(5) . ?
Ce2 N4 2.775(5) . ?
Ce2 C1 2.943(7) . ?
Ce2 C2 3.036(6) . ?
Ce3 O22 2.557(4) . ?
Ce3 O20 2.568(4) . ?
Ce3 N1 2.744(5) . ?
Ce3 O26 2.441(5) . ?
Ce3 O24 2.463(5) . ?
Ce3 O30 2.561(5) . ?
Ce3 O28 2.509(4) . ?
Ce3 N3 2.728(5) . ?
Ce3 O29 2.530(5) . ?
Ce3 K4 4.5194(4) . ?
Ce1 O20 2.735(4) . ?
Ce1 O1 2.627(5) . ?
Ce1 O21 2.612(4) . ?
Ce1 O2 2.503(5) . ?
Ce1 O4 2.535(4) . ?
Ce1 O6 2.509(4) . ?
Ce1 O10 2.522(4) . ?
Ce1 O8 2.521(5) . ?
Ce1 N5 2.726(5) . ?
Ce1 N6 2.774(5) . ?
Ce1 C1 2.976(7) . ?
Ce1 C3 3.015(6) . ?
O22 C2 1.286(7) . ?
O20 C3 1.275(7) . ?
O14 C5 1.242(8) . ?
O14 K1 2.972(5) . ?
O14 K2 2.729(5) . ?
O1 C1 1.301(7) . ?
O1 K1 2.782(4) . ?
O23 C2 1.258(7) . ?
O23 K2 2.817(5) . ?
O21 C3 1.250(7) . ?
O21 K2 2.820(5) . ?
O2 C1 1.298(8) . ?
O18 C18 1.240(8) . ?
O3 C1 1.265(8) . ?
O12 C12 1.271(8) . ?
O12 K1 2.729(5) . ?
O16 C9 1.261(8) . ?
O4 C17 1.264(7) . ?
O4 K1 2.834(5) . ?
O4 K2 2.738(5) . ?
N1 C4 1.470(8) . ?
N1 C14 1.471(8) . ?
N1 C29 1.479(7) . ?
O6 C15 1.279(7) . ?
O6 K1 2.750(5) . ?
O26 C27 1.276(7) . ?
O26 K4 2.842(4) . ?
O10 C6 1.250(8) . ?
O10 K4 3.189(4) . ?
O8 C24 1.275(8) . ?
O11 C6 1.252(8) . ?
O11 K4 2.703(5) . ?
O24 C20 1.282(8) . ?
O5 C17 1.249(7) . ?
O5 K1 3.429(5) . ?
O5 K3 2.714(5) . ?
O30 K4 3.060(5) . ?
O15 C5 1.281(8) . ?
O7 C15 1.243(8) . ?
O7 K6 2.787(7) . ?
N2 C11 1.465(8) . ?
N2 C23 1.482(8) . ?
N2 C30 1.477(8) . ?
O28 H28A 0.8510 . ?
O28 H28B 0.8517 . ?
N3 C8 1.475(8) . ?
N3 C21 1.497(8) . ?
N3 C26 1.487(8) . ?
N4 C13 1.469(8) . ?
N4 C16 1.477(8) . ?
N4 C28 1.474(8) . ?
O13 C12 1.243(8) . ?
O13 K6 2.767(7) . ?
O27 C27 1.238(8) . ?
O27 K4 3.064(5) . ?
O27 K5 2.963(6) . ?
O29 H29A 0.8496 . ?
O29 H29B 0.8501 . ?
N5 C7 1.477(8) . ?
N5 C19 1.477(8) . ?
N5 C22 1.458(8) . ?
N6 C10 1.481(9) . ?
N6 C25 1.458(8) . ?
N6 C31 1.470(8) . ?
C1 K1 3.491(6) . ?
C2 C4 1.516(8) . ?
O17 C9 1.237(8) . ?
O17 K2 2.755(5) 2_556 ?
O17 K3 2.723(5) 2_556 ?
C3 C14 1.530(9) . ?
C4 H4A 0.9700 . ?
C4 H4B 0.9700 . ?
O19 C18 1.245(8) . ?
O9 C24 1.242(8) . ?
O9 K2 2.719(6) 2_546 ?
C5 C11 1.511(9) . ?
C5 K1 3.512(7) . ?
C5 K2 3.510(7) . ?
C6 C22 1.527(9) . ?
C6 K4 3.267(6) . ?
C7 H7A 0.9700 . ?
C7 H7B 0.9700 . ?
C7 C10 1.522(9) . ?
C8 H8A 0.9700 . ?
C8 H8B 0.9700 . ?
C8 C27 1.519(9) . ?
C9 C30 1.528(9) . ?
C10 H10A 0.9800 . ?
C10 K6 3.407(8) 3_566 ?
C10 H10B 1.02(9) . ?
C11 H11A 0.9700 . ?
C11 H11B 0.9700 . ?
C12 C16 1.527(9) . ?
C13 H13A 0.9700 . ?
C13 H13B 0.9700 . ?
C13 C18 1.535(9) . ?
C14 H14A 0.9700 . ?
C14 H14B 0.9700 . ?
C15 C19 1.532(9) . ?
C15 K6 3.510(9) . ?
C16 H16A 0.9700 . ?
C16 H16B 0.9700 . ?
C17 C25 1.513(9) . ?
C17 K1 3.293(6) . ?
C17 K2 3.510(7) . ?
C19 H19A 0.9700 . ?
C19 H19B 0.9700 . ?
O25 C20 1.232(9) . ?
C20 C26 1.497(10) . ?
C21 H21A 0.9700 . ?
C21 H21B 0.9700 . ?
C21 C29 1.517(9) . ?
C22 H22A 0.9700 . ?
C22 H22B 0.9700 . ?
C23 H23A 0.9700 . ?
C23 H23B 0.9700 . ?
C23 C28 1.524(9) . ?
C24 C31 1.519(9) . ?
C25 H25A 0.9700 . ?
C25 H25B 0.9700 . ?
C26 H26A 0.9700 . ?
C26 H26B 0.9700 . ?
C27 K4 3.211(7) . ?
C28 H28C 0.9700 . ?
C28 H28D 0.9700 . ?
C29 H29C 0.9700 . ?
C29 H29D 0.9700 . ?
C30 H30A 0.9700 . ?
C30 H30B 0.9700 . ?
C31 H31A 0.9700 . ?
C31 H31B 0.9700 . ?
K1 K6 2.800(5) . ?
K1 O3W 2.913(5) . ?
K2 K3 4.241(2) . ?
K2 O2W 3.341(6) . ?
K3 K5 4.213(3) 2_556 ?
K3 O2W 2.741(6) . ?
K3 O8W 2.729(6) 2_556 ?
K3 O6W 2.647(6) . ?
K3 O5W 2.757(6) . ?
K3 O4W 2.66(2) . ?
K5 O31 2.664(6) . ?
K5 O2W 2.945(6) 2_546 ?
K5 O8W 2.793(6) . ?
K5 O9W 2.774(6) . ?
K5 O7W 2.630(9) . ?
K5 O10W 3.009(14) . ?
K5 O1A 3.289(14) . ?
K5 H1A 2.8465 . ?
K6 H10B 2.40(9) 3_566 ?
O31 H31C 0.8503 . ?
O31 H31D 0.8496 . ?
O1W H1WA 0.8492 . ?
O1W H1WB 0.8501 . ?
O6W H6WA 0.8498 . ?
O6W H6WB 0.8501 . ?
O9W H9WA 0.8740 . ?
O9W H9WB 0.8739 . ?
O3W H3WA 0.8523 . ?
O3W H3WB 0.8526 . ?
O5W H5W 0.864(10) . ?
O5W O4W 1.44(2) . ?
O7W H7WA 1.0074 . ?
O7W H7WB 0.9514 . ?
O10W H1A 0.9410 . ?
O1A H1A 0.8944 . ?

loop_
_geom_torsion_atom_site_label_1
_geom_torsion_atom_site_label_2
_geom_torsion_atom_site_label_3
_geom_torsion_atom_site_label_4
_geom_torsion
_geom_torsion_site_symmetry_1
_geom_torsion_site_symmetry_2
_geom_torsion_site_symmetry_3
_geom_torsion_site_symmetry_4
_geom_torsion_publ_flag
Ce2 O22 C2 O23 9.2(7) . . . . ?
Ce2 O22 C2 C4 -169.6(5) . . . . ?
Ce2 O14 C5 O15 172.1(5) . . . . ?
Ce2 O14 C5 C11 -6.5(8) . . . . ?
Ce2 O14 C5 K1 106.2(4) . . . . ?
Ce2 O14 C5 K2 -149.0(6) . . . . ?
Ce2 O1 C1 Ce1 163.28(19) . . . . ?
Ce2 O1 C1 O2 169.3(5) . . . . ?
Ce2 O1 C1 O3 -9.7(6) . . . . ?
Ce2 O1 C1 K1 -98.5(3) . . . . ?
Ce2 O23 C2 O22 -9.5(7) . . . . ?
Ce2 O23 C2 C4 169.4(5) . . . . ?
Ce2 O18 C18 O19 176.3(6) . . . . ?
Ce2 O18 C18 C13 -1.0(9) . . . . ?
Ce2 O3 C1 O1 10.2(6) . . . . ?
Ce2 O3 C1 O2 -168.7(5) . . . . ?
Ce2 O3 C1 K1 61.2(3) . . . . ?
Ce2 O12 C12 O13 146.9(6) . . . . ?
Ce2 O12 C12 C16 -30.9(7) . . . . ?
Ce2 O16 C9 O17 157.3(6) . . . . ?
Ce2 O16 C9 C30 -20.0(8) . . . . ?
Ce2 N2 C11 C5 34.4(6) . . . . ?
Ce2 N2 C23 C28 45.3(6) . . . . ?
Ce2 N2 C30 C9 49.0(6) . . . . ?
Ce2 N4 C13 C18 34.2(6) . . . . ?
Ce2 N4 C16 C12 46.1(6) . . . . ?
Ce2 N4 C28 C23 44.3(6) . . . . ?
Ce3 O22 C2 Ce2 -160.2(4) . . . . ?
Ce3 O22 C2 O23 -150.9(5) . . . . ?
Ce3 O22 C2 C4 30.2(7) . . . . ?
Ce3 O20 C3 Ce1 166.2(4) . . . . ?
Ce3 O20 C3 O21 155.7(5) . . . . ?
Ce3 O20 C3 C14 -26.1(7) . . . . ?
Ce3 N1 C4 C2 39.9(6) . . . . ?
Ce3 N1 C14 C3 -38.3(6) . . . . ?
Ce3 N1 C29 C21 -41.4(6) . . . . ?
Ce3 O26 C27 O27 -168.0(5) . . . . ?
Ce3 O26 C27 C8 9.2(8) . . . . ?
Ce3 O26 C27 K4 -131.3(4) . . . . ?
Ce3 O24 C20 O25 176.1(7) . . . . ?
Ce3 O24 C20 C26 -2.8(10) . . . . ?
Ce3 N3 C8 C27 -37.3(6) . . . . ?
Ce3 N3 C21 C29 -49.5(6) . . . . ?
Ce3 N3 C26 C20 29.2(7) . . . . ?
Ce1 O20 C3 O21 -10.4(7) . . . . ?
Ce1 O20 C3 C14 167.7(5) . . . . ?
Ce1 O1 C1 Ce2 -163.28(19) . . . . ?
Ce1 O1 C1 O2 6.0(6) . . . . ?
Ce1 O1 C1 O3 -173.0(5) . . . . ?
Ce1 O1 C1 K1 98.2(3) . . . . ?
Ce1 O21 C3 O20 11.0(7) . . . . ?
Ce1 O21 C3 C14 -167.1(5) . . . . ?
Ce1 O2 C1 O1 -6.4(6) . . . . ?
Ce1 O2 C1 O3 172.6(5) . . . . ?
Ce1 O2 C1 K1 -57.9(3) . . . . ?
Ce1 O4 C17 O5 -164.5(4) . . . . ?
Ce1 O4 C17 C25 11.4(8) . . . . ?
Ce1 O4 C17 K1 -107.0(4) . . . . ?
Ce1 O4 C17 K2 148.8(6) . . . . ?
Ce1 O6 C15 O7 -146.3(5) . . . . ?
Ce1 O6 C15 C19 33.3(7) . . . . ?
Ce1 O6 C15 K6 -146.6(3) . . . . ?
Ce1 O10 C6 O11 -153.6(5) . . . . ?
Ce1 O10 C6 C22 23.8(8) . . . . ?
Ce1 O10 C6 K4 -170.4(4) . . . . ?
Ce1 O8 C24 O9 -166.7(6) . . . . ?
Ce1 O8 C24 C31 11.4(9) . . . . ?
Ce1 N5 C7 C10 -46.3(6) . . . . ?
Ce1 N5 C19 C15 -46.1(5) . . . . ?
Ce1 N5 C22 C6 -29.2(6) . . . . ?
Ce1 N6 C10 C7 -42.2(6) . . . . ?
Ce1 N6 C10 K6 -165.7(2) . . . 3_566 ?
Ce1 N6 C25 C17 -32.4(6) . . . . ?
Ce1 N6 C31 C24 -51.3(6) . . . . ?
Ce1 C3 C14 N1 143(2) . . . . ?
O22 C2 C4 N1 -49.5(8) . . . . ?
O20 C3 C14 N1 45.0(8) . . . . ?
O14 C5 C11 N2 -21.1(8) . . . . ?
O23 C2 C4 N1 131.6(6) . . . . ?
O21 C3 C14 N1 -136.8(6) . . . . ?
O12 C12 C16 N4 -16.7(9) . . . . ?
O16 C9 C30 N2 -25.3(9) . . . . ?
O4 C17 C25 N6 17.2(8) . . . . ?
O6 C15 C19 N5 13.9(8) . . . . ?
O10 C6 C22 N5 7.3(9) . . . . ?
O8 C24 C31 N6 32.1(9) . . . . ?
O11 C6 C22 N5 -175.2(6) . . . . ?
O24 C20 C26 N3 -20.2(10) . . . . ?
O5 C17 C25 N6 -166.5(5) . . . . ?
O15 C5 C11 N2 160.2(5) . . . . ?
O7 C15 C19 N5 -166.5(6) . . . . ?
N2 C23 C28 N4 -61.2(7) . . . . ?
N3 C8 C27 O26 22.5(8) . . . . ?
N3 C8 C27 O27 -160.2(6) . . . . ?
N3 C8 C27 K4 99.1(8) . . . . ?
N3 C21 C29 N1 64.6(7) . . . . ?
N4 C13 C18 O18 -24.7(8) . . . . ?
N4 C13 C18 O19 157.7(6) . . . . ?
O13 C12 C16 N4 165.4(6) . . . . ?
N5 C7 C10 N6 60.7(7) . . . . ?
N5 C7 C10 K6 -176.5(4) . . . 3_566 ?
O17 C9 C30 N2 157.2(6) . . . . ?
C4 N1 C14 C3 79.1(6) . . . . ?
C4 N1 C29 C21 -161.5(5) . . . . ?
O9 C24 C31 N6 -149.7(7) . . . . ?
C7 N5 C19 C15 73.9(6) . . . . ?
C7 N5 C22 C6 -155.2(5) . . . . ?
C8 N3 C21 C29 -167.5(5) . . . . ?
C8 N3 C26 C20 150.4(6) . . . . ?
C10 N6 C25 C17 -157.3(5) . . . . ?
C10 N6 C31 C24 68.6(7) . . . . ?
C11 N2 C23 C28 -80.6(6) . . . . ?
C11 N2 C30 C9 167.2(6) . . . . ?
C13 N4 C16 C12 164.1(5) . . . . ?
C13 N4 C28 C23 -80.8(6) . . . . ?
C14 N1 C4 C2 -78.1(6) . . . . ?
C14 N1 C29 C21 79.3(6) . . . . ?
C16 N4 C13 C18 -77.5(7) . . . . ?
C16 N4 C28 C23 156.6(5) . . . . ?
C19 N5 C7 C10 -159.9(6) . . . . ?
C19 N5 C22 C6 83.6(7) . . . . ?
O25 C20 C26 N3 160.9(8) . . . . ?
C21 N3 C8 C27 79.8(6) . . . . ?
C21 N3 C26 C20 -90.0(7) . . . . ?
C22 N5 C7 C10 78.6(7) . . . . ?
C22 N5 C19 C15 -164.3(5) . . . . ?
C23 N2 C11 C5 161.2(5) . . . . ?
C23 N2 C30 C9 -71.6(7) . . . . ?
C25 N6 C10 C7 81.8(7) . . . . ?
C25 N6 C10 K6 -41.7(6) . . . 3_566 ?
C25 N6 C31 C24 -170.0(6) . . . . ?
C26 N3 C8 C27 -158.9(5) . . . . ?
C26 N3 C21 C29 70.9(6) . . . . ?
C28 N4 C13 C18 160.0(5) . . . . ?
C28 N4 C16 C12 -73.2(7) . . . . ?
C29 N1 C4 C2 161.7(5) . . . . ?
C29 N1 C14 C3 -160.2(5) . . . . ?
C30 N2 C11 C5 -77.8(7) . . . . ?
C30 N2 C23 C28 159.2(5) . . . . ?
C31 N6 C10 C7 -156.5(5) . . . . ?
C31 N6 C10 K6 80.0(5) . . . 3_566 ?
C31 N6 C25 C17 81.7(7) . . . . ?
K1 O14 C5 O15 65.9(7) . . . . ?
K1 O14 C5 C11 -112.7(5) . . . . ?
K1 O14 C5 K2 104.7(4) . . . . ?
K1 O1 C1 Ce2 98.5(3) . . . . ?
K1 O1 C1 Ce1 -98.2(3) . . . . ?
K1 O1 C1 O2 -92.2(6) . . . . ?
K1 O1 C1 O3 88.8(6) . . . . ?
K1 O12 C12 O13 16.4(9) . . . . ?
K1 O12 C12 C16 -161.4(4) . . . . ?
K1 O4 C17 O5 -57.5(6) . . . . ?
K1 O4 C17 C25 118.5(5) . . . . ?
K1 O4 C17 K2 -104.2(3) . . . . ?
K1 O6 C15 O7 -14.3(9) . . . . ?
K1 O6 C15 C19 165.2(4) . . . . ?
K1 O6 C15 K6 -14.6(4) . . . . ?
K1 O5 C17 O4 45.9(5) . . . . ?
K1 O5 C17 C25 -130.1(6) . . . . ?
K1 O5 C17 K2 76.02(13) . . . . ?
K1 C5 C11 N2 -86.5(6) . . . . ?
K1 C17 C25 N6 86.8(6) . . . . ?
K2 O14 C5 O15 -38.9(8) . . . . ?
K2 O14 C5 C11 142.6(5) . . . . ?
K2 O14 C5 K1 -104.7(4) . . . . ?
K2 O23 C2 Ce2 114.1(4) . . . . ?
K2 O23 C2 O22 104.7(7) . . . . ?
K2 O23 C2 C4 -76.5(7) . . . . ?
K2 O21 C3 Ce1 -113.7(4) . . . . ?
K2 O21 C3 O20 -102.7(7) . . . . ?
K2 O21 C3 C14 79.2(7) . . . . ?
K2 O4 C17 O5 46.7(7) . . . . ?
K2 O4 C17 C25 -137.3(5) . . . . ?
K2 O4 C17 K1 104.2(3) . . . . ?
K2 O17 C9 O16 148.4(5) 2_556 . . . ?
K2 O17 C9 C30 -34.3(9) 2_556 . . . ?
K2 O9 C24 O8 177.8(6) 2_546 . . . ?
K2 O9 C24 C31 -0.2(15) 2_546 . . . ?
K2 C5 C11 N2 26.8(10) . . . . ?
K2 C17 C25 N6 -32.2(9) . . . . ?
K3 O5 C17 O4 -93.3(7) . . . . ?
K3 O5 C17 C25 90.8(6) . . . . ?
K3 O5 C17 K1 -139.1(3) . . . . ?
K3 O5 C17 K2 -63.1(4) . . . . ?
K3 O17 C9 O16 -3.6(11) 2_556 . . . ?
K3 O17 C9 C30 173.7(5) 2_556 . . . ?
K4 O26 C27 O27 -36.7(7) . . . . ?
K4 O26 C27 C8 140.5(5) . . . . ?
K4 O10 C6 O11 16.8(7) . . . . ?
K4 O10 C6 C22 -165.8(6) . . . . ?
K4 O11 C6 O10 -20.6(8) . . . . ?
K4 O11 C6 C22 162.1(5) . . . . ?
K4 O27 C27 O26 33.6(6) . . . . ?
K4 O27 C27 C8 -143.4(6) . . . . ?
K4 C6 C22 N5 -123.5(13) . . . . ?
K5 O27 C27 O26 -78.0(7) . . . . ?
K5 O27 C27 C8 104.9(6) . . . . ?
K5 O27 C27 K4 -111.7(3) . . . . ?
K6 O7 C15 O6 -0.4(8) . . . . ?
K6 O7 C15 C19 -180.0(4) . . . . ?
K6 O13 C12 O12 -9.8(9) . . . . ?
K6 O13 C12 C16 168.0(4) . . . . ?
K6 C15 C19 N5 -166.6(12) . . . . ?

loop_
_smtbx_masks_void_nr
_smtbx_masks_void_average_x
_smtbx_masks_void_average_y
_smtbx_masks_void_average_z
_smtbx_masks_void_volume
_smtbx_masks_void_count_electrons
_smtbx_masks_void_content
1 0.200 0.386 0.129 97.1 23.3 '2.25 H2O'
2 -0.200 0.614 0.871 97.1 23.9 '2.25 H2O'
3 0.164 0.753 0.901 21.6 4.2 '0.5 H2O'
4 0.208 0.250 0.384 28.5 7.2 '0.75 H2O'
5 0.300 0.886 0.371 97.1 23.9 '2.25 H2O'
6 0.292 0.750 0.116 28.5 7.1 '0.75 H2O'
7 0.336 0.253 0.599 21.6 4.2 '0.5 H2O'
8 0.700 0.114 0.629 97.1 23.3 '2.25 H2O'
9 0.664 0.747 0.401 21.6 4.2 '0.5 H2O'
10 0.708 0.250 0.884 28.5 7.3 '0.75 H2O'
11 0.792 0.750 0.616 28.5 7.1 '0.75 H2O'
12 0.836 0.247 0.099 21.6 4.4 '0.5 H2O'
